data_7013167
loop_
_publ_author_name
'Fleming, Sean'
'Gutsche, C. David'
'Harrowfield, Jack M.'
'Ogden, Mark I.'
'Skelton, Brian W.'
'Stewart, Donald F.'
'White, Allan H.'

_publ_section_title
;
 Calixarenes as aryloxides: oligonuclear europium(iii) derivatives
;
_journal_issue 17
_journal_name_full 'Dalton Transactions'
_journal_page_first 3319
_journal_paper_doi 10.1039/b305041f
_journal_year 2003
_chemical_formula_sum 'C248 H356 Eu2 O37 S4'
_chemical_formula_weight 4361.72
_space_group_IT_number 14
_symmetry_cell_setting monoclinic
_symmetry_space_group_name_Hall '-P 2yn'
_symmetry_space_group_name_H-M 'P 1 21/n 1'
_cell_angle_alpha 90.00000
_cell_angle_beta 92.080(5)
_cell_angle_gamma 90.00000
_cell_formula_units_Z 2
_cell_length_a 19.062(4)
_cell_length_b 18.531(4)
_cell_length_c 35.801(7)
_cell_measurement_reflns_used 8192
_cell_measurement_temperature 150
_cell_measurement_theta_max 26
_cell_measurement_theta_min 2
_cell_volume 12638(5)
_computing_cell_refinement 'Siemens SAINT (Siemens, 1995)'
_computing_data_collection 'Siemens SMART (Siemens, 1995)'
_computing_data_reduction 'xtal ADDREF SORTRF'
_computing_molecular_graphics xtal
_computing_publication_material 'xtal BONDLA CIFIO'
_computing_structure_refinement 'xtal CRYLSQ'
_computing_structure_solution xtal
_diffrn_ambient_temperature 150
_diffrn_measurement_device_type
;
Bruker SMART CCD diffractometer
;
_diffrn_measurement_method '\w scans'
_diffrn_radiation_detector 'CCD area detector'
_diffrn_radiation_monochromator graphite
_diffrn_radiation_source 'sealed tube'
_diffrn_radiation_type 'Mo K\a'
_diffrn_radiation_wavelength .71073
_diffrn_reflns_av_R_equivalents .052
_diffrn_reflns_av_sigmaI/netI .097
_diffrn_reflns_limit_h_max 26
_diffrn_reflns_limit_h_min -26
_diffrn_reflns_limit_k_max 25
_diffrn_reflns_limit_k_min 0
_diffrn_reflns_limit_l_max 46
_diffrn_reflns_limit_l_min 0
_diffrn_reflns_number 105461
_diffrn_reflns_theta_max 29.42
_diffrn_reflns_theta_min 1.58
_diffrn_standards_decay_% 0
_exptl_absorpt_coefficient_mu .589
_exptl_absorpt_correction_T_max .928
_exptl_absorpt_correction_T_min .719
_exptl_absorpt_correction_type multi-scan
_exptl_absorpt_process_details
;
SADABS; Sheldrick, 1996
;
_exptl_crystal_colour colourless
_exptl_crystal_density_diffrn 1.146
_exptl_crystal_description plate
_exptl_crystal_F_000 4660
_exptl_crystal_size_max .45
_exptl_crystal_size_mid .3
_exptl_crystal_size_min .1
_refine_diff_density_max .939
_refine_diff_density_min -.862
_refine_ls_extinction_coef 4895(2000)
_refine_ls_extinction_expression 'Eq22 p292 "Cryst. Comp." Munksgaard 1970'
_refine_ls_extinction_method Zachariasen
_refine_ls_goodness_of_fit_all 1.482
_refine_ls_goodness_of_fit_ref 1.673
_refine_ls_hydrogen_treatment mixed
_refine_ls_matrix_type atomblock
_refine_ls_number_constraints 0
_refine_ls_number_parameters 1375
_refine_ls_number_reflns 21488
_refine_ls_number_restraints 0
_refine_ls_R_factor_all .088
_refine_ls_R_factor_gt .053
_refine_ls_shift/su_max .049
_refine_ls_shift/su_mean .002
_refine_ls_structure_factor_coef F
_refine_ls_weighting_scheme calc
_refine_ls_wR_factor_all .07
_refine_ls_wR_factor_ref .065
_reflns_d_resolution_high .723
_reflns_d_resolution_low 12.837
_reflns_Friedel_coverage 0
_reflns_limit_h_max 26
_reflns_limit_h_min 0
_reflns_limit_k_max 25
_reflns_limit_k_min 0
_reflns_limit_l_max 46
_reflns_limit_l_min -46
_reflns_number_gt 21488
_reflns_number_total 31130
_reflns_threshold_expression 'F    > 4.00 sig(F   )'
_cod_data_source_file b305041f.txt
_cod_data_source_block mo1
_cod_original_sg_symbol_Hall -p_2yn
_cod_original_sg_symbol_H-M P_1_21/n_1
_cod_database_code 7013167

loop_
_symmetry_equiv_pos_as_xyz
+x,+y,+z
1/2-x,1/2+y,1/2-z
-x,-y,-z
1/2+x,1/2-y,1/2+z

loop_
_atom_site_label
_atom_site_fract_x
_atom_site_fract_y
_atom_site_fract_z
_atom_site_U_iso_or_equiv
_atom_site_adp_type
_atom_site_calc_flag
_atom_site_calc_attached_atom
_atom_site_occupancy
_atom_site_disorder_assembly
_atom_site_disorder_group
Eu .584567(10) 1.002573(10) .030326(5) .01910(9) Uani ? ? 1.00000 ? ?
O11 .53734(13) .95596(13) .08262(7) .0220(14) Uani ? ? 1.00000 ? ?
C11 .5520(2) .8902(2) .09765(10) .023(2) Uani ? ? 1.00000 ? ?
C12 .5233(2) .8274(2) .08191(10) .023(2) Uani ? ? 1.00000 ? ?
C13 .5419(2) .7606(2) .09774(12) .031(2) Uani ? ? 1.00000 ? ?
C14 .5886(2) .7537(2) .12792(11) .033(2) Uani ? ? 1.00000 ? ?
C141 .6089(3) .6798(3) .14490(14) .049(3) Uani ? ? 1.00000 ? ?
C142 .6868(4) .6750(4) .1505(2) .104(6) Uani ? ? 1.00000 ? ?
C143 .5800(6) .6178(3) .1213(2) .124(6) Uani ? ? 1.00000 ? ?
C144 .5761(4) .6719(4) .18287(18) .081(5) Uani ? ? 1.00000 ? ?
C15 .6151(2) .8168(2) .14305(11) .032(2) Uani ? ? 1.00000 ? ?
C16 .5983(2) .8840(2) .12918(10) .024(2) Uani ? ? 1.00000 ? ?
C1 .6251(2) .9508(2) .14915(11) .027(2) Uani ? ? 1.00000 ? ?
O21 .51110(13) .93246(13) -.00723(6) .0201(14) Uani ? ? 1.00000 ? ?
C21 .52956(19) .86230(19) -.01270(10) .0196(18) Uani ? ? 1.00000 ? ?
C22 .5697(2) .8445(2) -.04371(10) .022(2) Uani ? ? 1.00000 ? ?
C23 .5829(2) .7719(2) -.05078(11) .026(2) Uani ? ? 1.00000 ? ?
C24 .5599(2) .7166(2) -.02750(11) .026(2) Uani ? ? 1.00000 ? ?
C241 .5756(2) .6380(2) -.03663(13) .037(3) Uani ? ? 1.00000 ? ?
C242 .5367(4) .6188(3) -.07352(18) .087(5) Uani ? ? 1.00000 ? ?
C243 .5481(3) .5857(3) -.00832(18) .061(4) Uani ? ? 1.00000 ? ?
C244 .6519(3) .6264(3) -.0407(2) .087(5) Uani ? ? 1.00000 ? ?
C25 .5239(2) .7375(2) .00423(11) .026(2) Uani ? ? 1.00000 ? ?
C26 .5097(2) .8092(2) .01178(10) .022(2) Uani ? ? 1.00000 ? ?
C2 .4729(2) .8286(2) .04786(11) .024(2) Uani ? ? 1.00000 ? ?
O31 .65347(13) 1.01624(13) -.01962(7) .0216(14) Uani ? ? 1.00000 ? ?
C31 .6995(2) .9690(2) -.03415(10) .0202(19) Uani ? ? 1.00000 ? ?
C32 .7712(2) .9745(2) -.02464(10) .024(2) Uani ? ? 1.00000 ? ?
C33 .8190(2) .9277(2) -.03976(11) .027(2) Uani ? ? 1.00000 ? ?
C34 .7986(2) .8737(2) -.06452(12) .030(2) Uani ? ? 1.00000 ? ?
C341 .8517(2) .8188(2) -.07948(14) .039(3) Uani ? ? 1.00000 ? ?
C342 .8270(3) .7843(4) -.11528(18) .084(5) Uani ? ? 1.00000 ? ?
C343 .8608(3) .7602(3) -.04935(17) .058(3) Uani ? ? 1.00000 ? ?
C344 .9226(3) .8542(3) -.08490(17) .055(3) Uani ? ? 1.00000 ? ?
C35 .7270(2) .8691(2) -.07379(11) .027(2) Uani ? ? 1.00000 ? ?
C36 .6768(2) .9145(2) -.05905(10) .023(2) Uani ? ? 1.00000 ? ?
C3 .6007(2) .9020(2) -.06850(10) .022(2) Uani ? ? 1.00000 ? ?
O41 .70452(13) 1.14194(14) -.03491(8) .0267(15) Uani ? ? 1.00000 ? ?
C41 .7753(2) 1.1432(2) -.04126(11) .024(2) Uani ? ? 1.00000 ? ?
C42 .7977(2) 1.1939(2) -.06725(11) .025(2) Uani ? ? 1.00000 ? ?
C43 .8697(2) 1.1991(2) -.07265(11) .029(2) Uani ? ? 1.00000 ? ?
C44 .9193(2) 1.1552(2) -.05475(12) .031(2) Uani ? ? 1.00000 ? ?
C441 .9965(2) 1.1628(3) -.06271(14) .045(3) Uani ? ? 1.00000 ? ?
C442 1.0089(3) 1.1531(5) -.10250(18) .102(6) Uani ? ? 1.00000 ? ?
C443 1.0415(3) 1.1134(4) -.0383(2) .090(5) Uani ? ? 1.00000 ? ?
C444 1.0203(3) 1.2412(4) -.0516(2) .095(5) Uani ? ? 1.00000 ? ?
C45 .8938(2) 1.1045(2) -.02974(11) .028(2) Uani ? ? 1.00000 ? ?
C46 .8230(2) 1.0974(2) -.02293(10) .024(2) Uani ? ? 1.00000 ? ?
C4 .7981(2) 1.0352(2) .00060(11) .025(2) Uani ? ? 1.00000 ? ?
O51 .67397(15) 1.28879(15) -.02217(8) .0341(17) Uani ? ? 1.00000 ? ?
C51 .7135(2) 1.3372(2) -.04152(11) .026(2) Uani ? ? 1.00000 ? ?
C52 .7173(2) 1.4066(2) -.02718(11) .028(2) Uani ? ? 1.00000 ? ?
C53 .7590(2) 1.4570(2) -.04505(12) .030(2) Uani ? ? 1.00000 ? ?
C54 .7962(2) 1.4405(2) -.07681(11) .029(2) Uani ? ? 1.00000 ? ?
C541 .8453(2) 1.4931(2) -.09577(14) .040(3) Uani ? ? 1.00000 ? ?
C542 .8246(3) 1.5006(3) -.13739(16) .063(4) Uani ? ? 1.00000 ? ?
C543 .9209(3) 1.4639(3) -.09220(17) .056(3) Uani ? ? 1.00000 ? ?
C544 .8448(3) 1.5673(3) -.07767(17) .058(3) Uani ? ? 1.00000 ? ?
C55 .7890(2) 1.3706(2) -.09072(11) .027(2) Uani ? ? 1.00000 ? ?
C56 .7481(2) 1.3186(2) -.07367(11) .025(2) Uani ? ? 1.00000 ? ?
C5 .7467(2) 1.2419(2) -.08845(11) .027(2) Uani ? ? 1.00000 ? ?
O61 .64226(15) 1.44407(17) .08079(8) .0372(18) Uani ? ? 1.00000 ? ?
C61 .7085(2) 1.4172(2) .07935(11) .027(2) Uani ? ? 1.00000 ? ?
C62 .7520(2) 1.4032(2) .11033(11) .029(2) Uani ? ? 1.00000 ? ?
C63 .8186(2) 1.3757(2) .10492(11) .027(2) Uani ? ? 1.00000 ? ?
C64 .8446(2) 1.3638(2) .06954(11) .028(2) Uani ? ? 1.00000 ? ?
C641 .9175(2) 1.3336(2) .06307(12) .033(2) Uani ? ? 1.00000 ? ?
C642 .9555(2) 1.3826(3) .03587(14) .045(3) Uani ? ? 1.00000 ? ?
C643 .9113(2) 1.2580(3) .04619(14) .044(3) Uani ? ? 1.00000 ? ?
C644 .9621(2) 1.3300(3) .09947(13) .040(3) Uani ? ? 1.00000 ? ?
C65 .7993(2) 1.3789(2) .03924(11) .027(2) Uani ? ? 1.00000 ? ?
C66 .7321(2) 1.4057(2) .04285(11) .026(2) Uani ? ? 1.00000 ? ?
C6 .6854(2) 1.4243(2) .00939(12) .034(2) Uani ? ? 1.00000 ? ?
O71 .58319(15) 1.42992(15) .15086(9) .0374(17) Uani ? ? 1.00000 ? ?
C71 .6101(2) 1.3677(2) .16697(11) .030(2) Uani ? ? 1.00000 ? ?
C72 .5685(2) 1.3157(2) .18318(11) .029(2) Uani ? ? 1.00000 ? ?
C73 .6004(2) 1.2557(2) .19903(12) .033(2) Uani ? ? 1.00000 ? ?
C74 .6728(2) 1.2443(2) .19822(12) .036(2) Uani ? ? 1.00000 ? ?
C741 .7060(3) 1.1748(3) .21398(14) .048(3) Uani ? ? 1.00000 ? ?
C742 .7128(4) 1.1209(3) .1822(2) .088(5) Uani ? ? 1.00000 ? ?
C743 .7787(3) 1.1900(3) .2305(2) .078(4) Uani ? ? 1.00000 ? ?
C744 .6618(4) 1.1384(5) .2426(2) .117(6) Uani ? ? 1.00000 ? ?
C75 .7126(2) 1.2974(2) .18117(12) .034(2) Uani ? ? 1.00000 ? ?
C76 .6826(2) 1.3595(2) .16610(11) .030(2) Uani ? ? 1.00000 ? ?
C7 .7286(2) 1.4176(2) .14968(11) .032(2) Uani ? ? 1.00000 ? ?
O81 .46870(15) 1.18986(16) .15080(8) .0340(16) Uani ? ? 1.00000 ? ?
C81 .4410(2) 1.1991(2) .18552(10) .027(2) Uani ? ? 1.00000 ? ?
C82 .4057(2) 1.1451(2) .20395(10) .025(2) Uani ? ? 1.00000 ? ?
C83 .3798(2) 1.1592(2) .23896(11) .029(2) Uani ? ? 1.00000 ? ?
C84 .3878(2) 1.2257(2) .25628(11) .032(2) Uani ? ? 1.00000 ? ?
C841 .3633(3) 1.2361(2) .29615(12) .038(3) Uani ? ? 1.00000 ? ?
C842 .4133(3) 1.1935(3) .32275(13) .055(3) Uani ? ? 1.00000 ? ?
C843 .3631(3) 1.3153(3) .30771(14) .058(3) Uani ? ? 1.00000 ? ?
C844 .2880(3) 1.2069(3) .29972(14) .055(3) Uani ? ? 1.00000 ? ?
C85 .4227(2) 1.2787(2) .23723(11) .032(2) Uani ? ? 1.00000 ? ?
C86 .4499(2) 1.2667(2) .20173(11) .026(2) Uani ? ? 1.00000 ? ?
C8 .4887(2) 1.3255(2) .18265(12) .034(2) Uani ? ? 1.00000 ? ?
O91 .50593(15) 1.04640(15) .13640(7) .0305(16) Uani ? ? 1.00000 ? ?
C91 .5149(2) 1.0135(2) .17065(11) .027(2) Uani ? ? 1.00000 ? ?
C92 .5739(2) .9710(2) .17925(11) .027(2) Uani ? ? 1.00000 ? ?
C93 .5811(2) .9416(2) .21484(11) .031(2) Uani ? ? 1.00000 ? ?
C94 .5317(2) .9513(2) .24193(11) .032(2) Uani ? ? 1.00000 ? ?
C941 .5398(3) .9192(3) .28119(11) .041(3) Uani ? ? 1.00000 ? ?
C942 .4709(3) .8826(4) .29186(16) .075(4) Uani ? ? 1.00000 ? ?
C943 .5594(4) .9788(3) .30895(15) .080(4) Uani ? ? 1.00000 ? ?
C944 .5966(3) .8606(3) .28335(13) .057(3) Uani ? ? 1.00000 ? ?
C95 .4738(2) .9938(2) .23216(11) .032(2) Uani ? ? 1.00000 ? ?
C96 .4647(2) 1.0247(2) .19688(11) .027(2) Uani ? ? 1.00000 ? ?
C9 .3990(2) 1.0694(2) .18773(11) .027(2) Uani ? ? 1.00000 ? ?
O10 .62488(15) 1.10801(14) .05749(8) .0310(16) Uani ? ? 1.00000 ? ?
S10 .63516(7) 1.18913(6) .05217(3) .0295(7) Uani ? ? .863(2) ? ?
S10' .6523(5) 1.1625(5) .0881(3) .043(5) Uani ? ? .137(2) ? ?
C101 .6005(3) 1.2287(3) .09183(16) .054(3) Uani ? ? 1.00000 ? ?
C102 .7257(2) 1.2030(3) .06304(15) .045(3) Uani ? ? 1.00000 ? ?
O20 .67459(16) .92387(17) .04788(8) .0422(19) Uani ? ? 1.00000 ? ?
S20 .69168(9) .84335(10) .05929(5) .0303(10) Uani ? ? .598(2) ? ?
S20' .74193(15) .87975(16) .04846(8) .0385(16) Uani ? ? .402(2) ? ?
C201 .7668(3) .8564(3) .08969(16) .059(3) Uani ? ? 1.00000 ? ?
C202 .7209(4) .8020(3) .0237(2) .085(5) Uani ? ? 1.00000 ? ?
O30 .9223(3) .9959(3) -.16721(17) .112(4) Uani ? ? 1.00000 ? ?
C30 .8595(3) .9992(3) -.1625(2) .075(4) Uani ? ? 1.00000 ? ?
C301 .8295(3) 1.0296(4) -.1294(2) .076(4) Uani ? ? 1.00000 ? ?
C302 .8108(5) .9680(6) -.1919(3) .147(9) Uani ? ? 1.00000 ? ?
O40 .8720(4) 1.1784(4) .1365(3) .212(8) Uani ? ? 1.00000 ? ?
C40 .9070(7) 1.1214(7) .1462(5) .269(15) Uani ? ? 1.00000 ? ?
C401 .9000(9) 1.0606(7) .1225(7) .32(2) Uani ? ? 1.00000 ? ?
C402 .9472(10) 1.1198(13) .1855(5) .39(3) Uani ? ? 1.00000 ? ?
O50 .8093(6) .9024(9) .1794(3) .400(16) Uani ? ? 1.00000 ? ?
C50 .8428(5) .8903(7) .2046(2) .155(9) Uani ? ? 1.00000 ? ?
C501 .8189(7) .9279(8) .2369(3) .220(13) Uani ? ? 1.00000 ? ?
C502 .9112(7) .8631(11) .2051(3) .298(17) Uani ? ? 1.00000 ? ?
O60 .8168(2) .6827(2) .07533(13) .083(3) Uani ? ? 1.00000 ? ?
C60 .8395(3) .6241(3) .0760(2) .079(5) Uani ? ? 1.00000 ? ?
C601 .8499(8) .5826(5) .0397(4) .214(12) Uani ? ? 1.00000 ? ?
C602 .8668(5) .5876(6) .1102(3) .158(9) Uani ? ? 1.00000 ? ?
O70 .3137(2) .8884(3) .18152(12) .095(4) Uani ? ? 1.00000 ? ?
C70 .3620(3) .8763(3) .16130(15) .051(3) Uani ? ? 1.00000 ? ?
C701 .3687(3) .9156(3) .12571(14) .048(3) Uani ? ? 1.00000 ? ?
C702 .4188(3) .8261(3) .17250(17) .069(4) Uani ? ? 1.00000 ? ?
O80 .3101(3) 1.4273(3) .20909(17) .130(5) Uani ? ? 1.00000 ? ?
C80 .2821(4) 1.3738(5) .1951(3) .134(7) Uani ? ? 1.00000 ? ?
C801 .3097(5) 1.3503(5) .1569(3) .143(8) Uani ? ? 1.00000 ? ?
C802 .2305(5) 1.3298(7) .2121(3) .183(10) Uani ? ? 1.00000 ? ?
O90 .4540(2) .4939(2) .15796(15) .086(3) Uani ? ? 1.00000 ? ?
C90 .4239(5) .5324(5) .1766(3) .083(7) Uani ? ? .671(7) ? ?
C901 .3670(4) .5793(5) .1657(4) .168(10) Uani ? ? 1.00000 ? ?
C902 .4487(10) .5334(10) .2196(5) .182(16) Uani ? ? .671(7) ? ?
C90' .4062(9) .5365(10) .1407(5) .065(11) Uani ? ? .329(7) ? ?
C902' .4204(16) .5739(15) .1036(10) .16(3) Uani ? ? .329(7) ? ?
O01 .2956(11) .9740(12) .2611(6) .248(9) Uiso ? ? .50000 ? ?
H13 .52187 .71751 .08642 .04000 Uiso ? ? 1.00000 ? ?
H142a .70048 .62968 .16168 .14200 Uiso ? ? 1.00000 ? ?
H142b .70333 .71255 .16770 .14200 Uiso ? ? 1.00000 ? ?
H142c .70975 .68075 .12789 .14200 Uiso ? ? 1.00000 ? ?
H143a .59288 .57224 .13173 .18600 Uiso ? ? 1.00000 ? ?
H143b .59841 .62029 .09648 .18600 Uiso ? ? 1.00000 ? ?
H143c .52996 .62020 .11863 .18600 Uiso ? ? 1.00000 ? ?
H144a .58901 .62647 .19376 .11400 Uiso ? ? 1.00000 ? ?
H144b .52692 .67533 .18047 .11400 Uiso ? ? 1.00000 ? ?
H144c .59372 .70941 .19917 .11400 Uiso ? ? 1.00000 ? ?
H15 .64667 .81357 .16467 .04100 Uiso ? ? 1.00000 ? ?
H1a .62883 .98970 .13172 .03300 Uiso ? ? 1.00000 ? ?
H1b .67071 .94206 .16033 .03300 Uiso ? ? 1.00000 ? ?
H23 .60806 .75908 -.07261 .03100 Uiso ? ? 1.00000 ? ?
H242a .54482 .56974 -.08030 .12400 Uiso ? ? 1.00000 ? ?
H242b .55132 .64924 -.09331 .12400 Uiso ? ? 1.00000 ? ?
H242c .48684 .62512 -.07122 .12400 Uiso ? ? 1.00000 ? ?
H243a .55812 .53689 -.01441 .09000 Uiso ? ? 1.00000 ? ?
H243b .49791 .59044 -.00646 .09000 Uiso ? ? 1.00000 ? ?
H243c .56861 .59541 .01627 .09000 Uiso ? ? 1.00000 ? ?
H244a .66175 .57715 -.04639 .11500 Uiso ? ? 1.00000 ? ?
H244b .67707 .63847 -.01774 .11500 Uiso ? ? 1.00000 ? ?
H244c .66933 .65612 -.06005 .11500 Uiso ? ? 1.00000 ? ?
H25 .50878 .70059 .02085 .03200 Uiso ? ? 1.00000 ? ?
H2a .45325 .87602 .04521 .02900 Uiso ? ? 1.00000 ? ?
H2b .43533 .79540 .05159 .02900 Uiso ? ? 1.00000 ? ?
H33 .86789 .93216 -.03227 .03500 Uiso ? ? 1.00000 ? ?
H342a .86072 .75038 -.12376 .12300 Uiso ? ? 1.00000 ? ?
H342b .81829 .81929 -.13436 .12300 Uiso ? ? 1.00000 ? ?
H342c .78370 .75823 -.11178 .12300 Uiso ? ? 1.00000 ? ?
H343a .89389 .72455 -.05629 .08500 Uiso ? ? 1.00000 ? ?
H343b .81756 .73763 -.04428 .08500 Uiso ? ? 1.00000 ? ?
H343c .87881 .78194 -.02607 .08500 Uiso ? ? 1.00000 ? ?
H344a .95551 .82048 -.09386 .08400 Uiso ? ? 1.00000 ? ?
H344b .94087 .87267 -.06118 .08400 Uiso ? ? 1.00000 ? ?
H344c .91843 .89370 -.10180 .08400 Uiso ? ? 1.00000 ? ?
H35 .71176 .83301 -.09179 .03400 Uiso ? ? 1.00000 ? ?
H3a .57522 .94583 -.06553 .02800 Uiso ? ? 1.00000 ? ?
H3b .59513 .88704 -.09413 .02800 Uiso ? ? 1.00000 ? ?
H41 .685(2) 1.099(2) -.0276(12) .051(14) Uiso ? ? 1.00000 ? ?
H43 .88591 1.23487 -.08985 .03600 Uiso ? ? 1.00000 ? ?
H442a 1.05773 1.15624 -.10786 .13300 Uiso ? ? 1.00000 ? ?
H442b .98345 1.18650 -.11766 .13300 Uiso ? ? 1.00000 ? ?
H442c .99373 1.10456 -.11049 .13300 Uiso ? ? 1.00000 ? ?
H443a 1.09000 1.11894 -.04325 .12300 Uiso ? ? 1.00000 ? ?
H443b 1.02832 1.06445 -.04226 .12300 Uiso ? ? 1.00000 ? ?
H443c 1.03538 1.12476 -.01230 .12300 Uiso ? ? 1.00000 ? ?
H444a 1.06911 1.24785 -.05503 .12300 Uiso ? ? 1.00000 ? ?
H444b 1.01305 1.24809 -.02468 .12300 Uiso ? ? 1.00000 ? ?
H444c .99397 1.27603 -.06462 .12300 Uiso ? ? 1.00000 ? ?
H45 .92687 1.07326 -.01680 .03400 Uiso ? ? 1.00000 ? ?
H4a .83604 1.01821 .01666 .03100 Uiso ? ? 1.00000 ? ?
H4b .76136 1.05153 .01619 .03100 Uiso ? ? 1.00000 ? ?
H51 .679(2) 1.252(2) -.0320(12) .044(13) Uiso ? ? 1.00000 ? ?
H53 .76322 1.50499 -.03493 .03700 Uiso ? ? 1.00000 ? ?
H542a .85449 1.53366 -.14939 .09200 Uiso ? ? 1.00000 ? ?
H542b .77699 1.51871 -.14007 .09200 Uiso ? ? 1.00000 ? ?
H542c .82621 1.45516 -.14957 .09200 Uiso ? ? 1.00000 ? ?
H543a .95283 1.49497 -.10379 .08300 Uiso ? ? 1.00000 ? ?
H543b .92327 1.41699 -.10364 .08300 Uiso ? ? 1.00000 ? ?
H543c .93474 1.45860 -.06631 .08300 Uiso ? ? 1.00000 ? ?
H544a .87590 1.59930 -.09009 .08400 Uiso ? ? 1.00000 ? ?
H544b .85990 1.56391 -.05207 .08400 Uiso ? ? 1.00000 ? ?
H544c .79875 1.58731 -.07918 .08400 Uiso ? ? 1.00000 ? ?
H55 .81301 1.35797 -.11301 .03400 Uiso ? ? 1.00000 ? ?
H5a .70021 1.22300 -.08705 .03300 Uiso ? ? 1.00000 ? ?
H5b .75836 1.24277 -.11448 .03300 Uiso ? ? 1.00000 ? ?
H61 .632(2) 1.444(2) .1007(12) .044(13) Uiso ? ? 1.00000 ? ?
H63 .84832 1.36436 .12642 .03500 Uiso ? ? 1.00000 ? ?
H642a 1.00151 1.36445 .03131 .06800 Uiso ? ? 1.00000 ? ?
H642b .96006 1.43029 .04566 .06800 Uiso ? ? 1.00000 ? ?
H642c .92983 1.38510 .01235 .06800 Uiso ? ? 1.00000 ? ?
H643a .95687 1.23826 .04209 .06400 Uiso ? ? 1.00000 ? ?
H643b .88548 1.25932 .02294 .06400 Uiso ? ? 1.00000 ? ?
H643c .88772 1.22647 .06282 .06400 Uiso ? ? 1.00000 ? ?
H644a 1.00765 1.31072 .09513 .06000 Uiso ? ? 1.00000 ? ?
H644b .93997 1.29939 .11720 .06000 Uiso ? ? 1.00000 ? ?
H644c .96755 1.37682 .11022 .06000 Uiso ? ? 1.00000 ? ?
H65 .81565 1.37013 .01446 .03500 Uiso ? ? 1.00000 ? ?
H6a .64189 1.39798 .01104 .04300 Uiso ? ? 1.00000 ? ?
H6b .67435 1.47470 .01003 .04300 Uiso ? ? 1.00000 ? ?
H71 .553(2) 1.437(2) .1524(11) .042(12) Uiso ? ? 1.00000 ? ?
H73 .57215 1.22019 .21098 .04000 Uiso ? ? 1.00000 ? ?
H742a .73446 1.07672 .19027 .12100 Uiso ? ? 1.00000 ? ?
H742b .74315 1.14077 .16292 .12100 Uiso ? ? 1.00000 ? ?
H742c .66900 1.11026 .16995 .12100 Uiso ? ? 1.00000 ? ?
H743a .79998 1.14678 .24027 .11500 Uiso ? ? 1.00000 ? ?
H743b .77686 1.22454 .25012 .11500 Uiso ? ? 1.00000 ? ?
H743c .80842 1.20874 .21164 .11500 Uiso ? ? 1.00000 ? ?
H744a .68434 1.09532 .25199 .16400 Uiso ? ? 1.00000 ? ?
H744b .61692 1.12578 .23219 .16400 Uiso ? ? 1.00000 ? ?
H744c .65535 1.16997 .26354 .16400 Uiso ? ? 1.00000 ? ?
H75 .76247 1.29039 .17981 .04300 Uiso ? ? 1.00000 ? ?
H7a .70264 1.46208 .14978 .04100 Uiso ? ? 1.00000 ? ?
H7b .76908 1.42305 .16590 .04100 Uiso ? ? 1.00000 ? ?
H81 .469(2) 1.150(2) .1483(12) .052(14) Uiso ? ? 1.00000 ? ?
H83 .35571 1.12100 .25180 .03800 Uiso ? ? 1.00000 ? ?
H842a .40013 1.19779 .34775 .08200 Uiso ? ? 1.00000 ? ?
H842b .46015 1.21121 .32045 .08200 Uiso ? ? 1.00000 ? ?
H842c .41289 1.14342 .31574 .08200 Uiso ? ? 1.00000 ? ?
H843a .34780 1.32021 .33283 .08700 Uiso ? ? 1.00000 ? ?
H843b .33363 1.34278 .29152 .08700 Uiso ? ? 1.00000 ? ?
H843c .41015 1.33398 .30710 .08700 Uiso ? ? 1.00000 ? ?
H844a .27256 1.21315 .32431 .08100 Uiso ? ? 1.00000 ? ?
H844b .28692 1.15662 .29355 .08100 Uiso ? ? 1.00000 ? ?
H844c .25675 1.23176 .28260 .08100 Uiso ? ? 1.00000 ? ?
H85 .42878 1.32617 .24846 .03900 Uiso ? ? 1.00000 ? ?
H8a .47276 1.32797 .15676 .04200 Uiso ? ? 1.00000 ? ?
H8b .47875 1.37084 .19396 .04200 Uiso ? ? 1.00000 ? ?
H91 .515(3) 1.021(3) .1220(14) .064(16) Uiso ? ? 1.00000 ? ?
H93 .62187 .91244 .22123 .04000 Uiso ? ? 1.00000 ? ?
H942a .47543 .86199 .31646 .10600 Uiso ? ? 1.00000 ? ?
H942b .45903 .84443 .27469 .10600 Uiso ? ? 1.00000 ? ?
H942c .43313 .91635 .29157 .10600 Uiso ? ? 1.00000 ? ?
H943a .56556 .95937 .33326 .11800 Uiso ? ? 1.00000 ? ?
H943b .52389 1.01457 .30859 .11800 Uiso ? ? 1.00000 ? ?
H943c .60276 1.00086 .30197 .11800 Uiso ? ? 1.00000 ? ?
H944a .60111 .84186 .30808 .08400 Uiso ? ? 1.00000 ? ?
H944b .64077 .88011 .27659 .08400 Uiso ? ? 1.00000 ? ?
H944c .58427 .82234 .26658 .08400 Uiso ? ? 1.00000 ? ?
H95 .43833 1.00177 .25032 .04000 Uiso ? ? 1.00000 ? ?
H9a .39197 1.07218 .16136 .03500 Uiso ? ? 1.00000 ? ?
H9b .35938 1.04601 .19806 .03500 Uiso ? ? 1.00000 ? ?
H101a .60356 1.28008 .08973 .06800 Uiso ? ? .863(2) ? ?
H101b .62712 1.21374 .11345 .06800 Uiso ? ? .863(2) ? ?
H101c .55242 1.21440 .09450 .06800 Uiso ? ? .863(2) ? ?
H102a .75469 1.18241 .04451 .05700 Uiso ? ? .863(2) ? ?
H102b .73952 1.18350 .08679 .05700 Uiso ? ? .863(2) ? ?
H102c .73586 1.25339 .06317 .05700 Uiso ? ? .863(2) ? ?
H101'a .60198 1.25852 .07004 .06800 Uiso ? ? .137(2) ? ?
H101'b .61444 1.25636 .11309 .06800 Uiso ? ? .137(2) ? ?
H101'c .55335 1.21171 .09412 .06800 Uiso ? ? .137(2) ? ?
H102'a .71814 1.19059 .03731 .05700 Uiso ? ? .137(2) ? ?
H102'b .76673 1.17983 .07257 .05700 Uiso ? ? .137(2) ? ?
H102'c .72806 1.25356 .06752 .05700 Uiso ? ? .137(2) ? ?
H201a .75364 .87779 .11269 .07100 Uiso ? ? .598(2) ? ?
H201b .80014 .88775 .07839 .07100 Uiso ? ? .598(2) ? ?
H201c .78951 .81151 .09515 .07100 Uiso ? ? .598(2) ? ?
H202a .75740 .82961 .01098 .08900 Uiso ? ? .598(2) ? ?
H202b .68638 .78962 .00497 .08900 Uiso ? ? .598(2) ? ?
H202c .74556 .75840 .03087 .08900 Uiso ? ? .598(2) ? ?
H201'a .72638 .85757 .10418 .07200 Uiso ? ? .402(2) ? ?
H201'b .79903 .89272 .09836 .07200 Uiso ? ? .402(2) ? ?
H201'c .78994 .81083 .08942 .07200 Uiso ? ? .402(2) ? ?
H202'a .73250 .81035 -.00218 .09400 Uiso ? ? .402(2) ? ?
H202'b .67285 .79346 .02485 .09400 Uiso ? ? .402(2) ? ?
H202'c .74556 .75840 .03087 .09400 Uiso ? ? .402(2) ? ?
H301a .86353 1.05416 -.11420 .10900 Uiso ? ? 1.00000 ? ?
H301b .80769 .99324 -.11438 .10900 Uiso ? ? 1.00000 ? ?
H301c .79357 1.06417 -.13628 .10900 Uiso ? ? 1.00000 ? ?
H302a .80272 1.00283 -.21261 .20200 Uiso ? ? 1.00000 ? ?
H302b .76710 .95413 -.18359 .20200 Uiso ? ? 1.00000 ? ?
H302c .83151 .92639 -.20366 .20200 Uiso ? ? 1.00000 ? ?
H401a .94633 1.04463 .11772 .42200 Uiso ? ? 1.00000 ? ?
H401b .87594 1.07568 .10166 .42200 Uiso ? ? 1.00000 ? ?
H401c .87697 1.02242 .13634 .42200 Uiso ? ? 1.00000 ? ?
H402a .96364 1.07139 .19264 .54600 Uiso ? ? 1.00000 ? ?
H402b .91982 1.13658 .20578 .54600 Uiso ? ? 1.00000 ? ?
H402c .98791 1.14986 .18612 .54600 Uiso ? ? 1.00000 ? ?
H501a .77160 .93522 .23347 .28600 Uiso ? ? 1.00000 ? ?
H501b .84270 .97601 .23555 .28600 Uiso ? ? 1.00000 ? ?
H501c .83633 .90721 .26060 .28600 Uiso ? ? 1.00000 ? ?
H502a .91729 .82827 .18706 .41600 Uiso ? ? 1.00000 ? ?
H502b .92584 .84671 .22925 .41600 Uiso ? ? 1.00000 ? ?
H502c .94332 .90404 .19961 .41600 Uiso ? ? 1.00000 ? ?
H601a .89618 .57071 .03790 .28200 Uiso ? ? 1.00000 ? ?
H601b .83130 .60952 .01985 .28200 Uiso ? ? 1.00000 ? ?
H601c .82182 .53788 .04153 .28200 Uiso ? ? 1.00000 ? ?
H602a .85523 .53568 .10834 .21400 Uiso ? ? 1.00000 ? ?
H602b .84715 .60581 .13145 .21400 Uiso ? ? 1.00000 ? ?
H602c .91631 .59030 .11143 .21400 Uiso ? ? 1.00000 ? ?
H701a .37682 .88172 .10639 .07100 Uiso ? ? 1.00000 ? ?
H701b .40791 .94740 .12817 .07100 Uiso ? ? 1.00000 ? ?
H701c .32645 .94189 .11954 .07100 Uiso ? ? 1.00000 ? ?
H702a .42368 .78830 .15447 .10200 Uiso ? ? 1.00000 ? ?
H702b .40945 .80349 .19613 .10200 Uiso ? ? 1.00000 ? ?
H702c .46278 .85047 .17526 .10200 Uiso ? ? 1.00000 ? ?
H801a .34724 1.38299 .14863 .20500 Uiso ? ? 1.00000 ? ?
H801b .27481 1.35063 .13666 .20500 Uiso ? ? 1.00000 ? ?
H801c .33069 1.30282 .15710 .20500 Uiso ? ? 1.00000 ? ?
H802a .19786 1.35875 .22470 .24100 Uiso ? ? 1.00000 ? ?
H802b .20474 1.29879 .19481 .24100 Uiso ? ? 1.00000 ? ?
H802c .25305 1.29798 .22975 .24100 Uiso ? ? 1.00000 ? ?
H901a .33951 .59049 .18594 .19400 Uiso ? ? .671(7) ? ?
H901b .33867 .55559 .14654 .19400 Uiso ? ? .671(7) ? ?
H901c .38512 .62396 .15525 .19400 Uiso ? ? .671(7) ? ?
H902a .41836 .50291 .23207 .26500 Uiso ? ? .671(7) ? ?
H902b .49493 .51699 .22072 .26500 Uiso ? ? .671(7) ? ?
H902c .44397 .58250 .22912 .26500 Uiso ? ? .671(7) ? ?
H901'a .40107 .60223 .18250 .24900 Uiso ? ? .329(7) ? ?
H901'b .33954 .54753 .17924 .24900 Uiso ? ? .329(7) ? ?
H901'c .34179 .61575 .15215 .24900 Uiso ? ? .329(7) ? ?
H902'a .42632 .62081 .10993 .23600 Uiso ? ? .329(7) ? ?
H902'b .36989 .56981 .09212 .23600 Uiso ? ? .329(7) ? ?
H902'c .44852 .54790 .09201 .23600 Uiso ? ? .329(7) ? ?

loop_
_atom_site_aniso_label
_atom_site_aniso_U_11
_atom_site_aniso_U_22
_atom_site_aniso_U_33
_atom_site_aniso_U_12
_atom_site_aniso_U_13
_atom_site_aniso_U_23
Eu .01957(10) .01717(9) .02078(9) .00089(9) .00365(6) .00135(9)
O11 .0238(15) .0210(14) .0216(13) .0021(11) .0041(11) .0023(11)
C11 .020(2) .024(2) .026(2) .0030(16) .0119(16) .0025(16)
C12 .024(2) .024(2) .023(2) .0034(16) .0107(16) .0015(16)
C13 .040(3) .024(2) .031(2) .0032(19) .017(2) .0028(17)
C14 .044(3) .028(2) .026(2) .009(2) .011(2) .0076(17)
C141 .070(4) .036(3) .041(3) .016(3) .000(3) .010(2)
C142 .087(5) .074(5) .154(7) .044(4) .034(5) .063(5)
C143 .245(11) .035(3) .088(5) .042(5) -.046(6) .002(4)
C144 .100(5) .070(4) .074(4) .006(4) .016(4) .043(4)
C15 .035(3) .041(3) .022(2) .011(2) .0051(18) .0033(18)
C16 .021(2) .032(2) .0204(19) .0055(16) .0085(16) .0028(16)
C1 .021(2) .034(2) .026(2) .0012(17) .0011(17) .0017(17)
O21 .0228(15) .0169(13) .0209(14) .0021(10) .0047(11) .0004(10)
C21 .0165(19) .0157(18) .026(2) .0021(14) -.0019(16) -.0041(15)
C22 .021(2) .0194(19) .024(2) .0019(15) -.0030(16) .0015(15)
C23 .026(2) .027(2) .025(2) .0026(17) .0008(17) -.0030(16)
C24 .030(2) .020(2) .027(2) .0049(16) .0018(17) -.0006(16)
C241 .048(3) .021(2) .043(3) .005(2) .009(2) -.0019(19)
C242 .152(7) .042(3) .064(4) .021(4) -.026(4) -.026(3)
C243 .070(4) .023(3) .091(4) .002(3) .027(3) .003(3)
C244 .054(4) .026(3) .186(8) .012(3) .051(4) .006(4)
C25 .028(2) .020(2) .030(2) -.0004(16) .0023(17) .0038(16)
C26 .021(2) .022(2) .0227(18) .0033(15) -.0021(15) -.0024(15)
C2 .024(2) .020(2) .028(2) -.0014(16) .0079(17) .0001(16)
O31 .0213(14) .0201(14) .0238(13) .0009(10) .0057(11) .0002(10)
C31 .021(2) .0182(18) .0224(19) .0022(15) .0079(16) .0050(15)
C32 .028(2) .0232(19) .021(2) .0014(16) .0011(17) .0036(15)
C33 .020(2) .028(2) .034(2) .0041(17) .0040(17) .0034(18)
C34 .029(2) .026(2) .035(2) .0065(17) .0095(19) .0009(18)
C341 .028(2) .036(3) .054(3) .009(2) .009(2) -.006(2)
C342 .056(4) .116(6) .081(5) .043(4) .003(3) -.054(4)
C343 .051(3) .034(3) .090(4) .020(2) .024(3) .006(3)
C344 .040(3) .044(3) .083(4) .015(2) .031(3) .005(3)
C35 .032(2) .022(2) .029(2) .0006(17) .0090(18) -.0016(16)
C36 .026(2) .023(2) .0195(19) .0012(16) .0072(16) .0046(15)
C3 .026(2) .0192(19) .0205(19) .0050(15) .0030(16) -.0003(15)
O41 .0181(14) .0226(14) .0399(16) .0003(11) .0090(12) .0064(12)
C41 .024(2) .023(2) .027(2) -.0010(16) .0052(17) -.0018(16)
C42 .026(2) .022(2) .027(2) -.0013(16) .0063(17) -.0005(16)
C43 .033(2) .030(2) .026(2) -.0068(18) .0073(18) .0018(17)
C44 .024(2) .036(2) .034(2) -.0027(18) .0072(18) -.0037(19)
C441 .022(2) .057(3) .056(3) -.006(2) .007(2) .011(3)
C442 .029(3) .220(10) .058(4) .003(4) .023(3) -.006(5)
C443 .031(3) .138(7) .102(5) .009(4) .014(3) .051(5)
C444 .041(4) .100(6) .143(7) -.031(4) .014(4) -.011(5)
C45 .022(2) .033(2) .029(2) .0022(17) .0014(18) -.0027(18)
C46 .026(2) .026(2) .021(2) -.0029(16) .0044(16) -.0038(16)
C4 .021(2) .026(2) .027(2) .0026(16) .0021(17) .0004(17)
O51 .0341(18) .0311(16) .0379(17) -.0023(13) .0138(14) .0062(13)
C51 .025(2) .027(2) .026(2) .0025(17) .0033(17) .0073(17)
C52 .025(2) .031(2) .027(2) .0067(17) -.0003(17) .0052(17)
C53 .028(2) .022(2) .040(2) .0058(17) -.0028(19) -.0004(18)
C54 .029(2) .025(2) .032(2) -.0012(17) -.0012(18) .0061(17)
C541 .041(3) .029(2) .052(3) -.005(2) .011(2) .006(2)
C542 .083(4) .049(3) .058(3) -.017(3) .016(3) .014(3)
C543 .039(3) .044(3) .087(4) -.011(2) .015(3) -.005(3)
C544 .057(4) .031(3) .086(4) -.013(2) .018(3) -.005(3)
C55 .029(2) .029(2) .024(2) .0000(17) .0041(17) .0022(17)
C56 .025(2) .024(2) .027(2) -.0004(16) -.0008(17) .0028(16)
C5 .031(2) .027(2) .022(2) -.0051(18) .0056(17) .0017(16)
O61 .0327(18) .046(2) .0335(17) .0070(15) .0126(14) -.0004(14)
C61 .027(2) .026(2) .029(2) .0006(17) .0094(18) -.0005(17)
C62 .029(2) .025(2) .033(2) -.0064(17) .0062(18) -.0032(17)
C63 .026(2) .029(2) .026(2) -.0030(17) .0023(17) -.0015(17)
C64 .027(2) .023(2) .032(2) -.0051(17) .0034(18) -.0003(17)
C641 .029(2) .036(2) .033(2) .0055(19) .0050(19) -.0068(19)
C642 .025(3) .058(3) .054(3) .004(2) .011(2) .004(3)
C643 .034(3) .045(3) .054(3) .006(2) -.000(2) -.016(2)
C644 .027(2) .055(3) .038(3) .007(2) -.001(2) -.014(2)
C65 .030(2) .027(2) .024(2) .0020(17) .0076(17) -.0037(16)
C66 .028(2) .024(2) .027(2) .0006(17) .0032(17) -.0014(16)
C6 .033(3) .037(2) .031(2) .012(2) .001(2) .001(2)
O71 .0352(18) .0300(16) .048(2) .0032(13) .0173(15) .0037(14)
C71 .037(3) .029(2) .023(2) -.0007(18) .0077(18) -.0063(17)
C72 .027(2) .031(2) .029(2) -.0019(18) .0078(18) -.0036(18)
C73 .032(2) .037(2) .030(2) -.006(2) .0028(19) .0012(19)
C74 .032(3) .042(3) .033(2) -.001(2) -.004(2) .003(2)
C741 .039(3) .050(3) .055(3) .002(2) -.003(2) .016(3)
C742 .113(6) .048(4) .099(5) .015(4) -.035(5) -.004(4)
C743 .053(4) .057(4) .122(6) .004(3) -.037(4) .013(4)
C744 .072(5) .128(7) .154(8) .031(5) .037(5) .103(6)
C75 .029(2) .040(3) .034(2) .001(2) .004(2) .001(2)
C76 .031(2) .035(2) .025(2) -.0085(19) .0073(18) -.0066(18)
C7 .031(2) .038(2) .028(2) -.008(2) .0102(19) -.0056(19)
O81 .0405(18) .0368(17) .0253(15) -.0003(14) .0103(13) .0000(13)
C81 .026(2) .035(2) .0190(19) .0058(18) .0038(16) .0005(17)
C82 .021(2) .033(2) .022(2) .0014(17) .0007(16) .0005(17)
C83 .028(2) .032(2) .028(2) .0013(18) .0087(18) -.0003(18)
C84 .031(2) .036(2) .029(2) .0029(19) .0097(18) -.0004(18)
C841 .049(3) .041(3) .027(2) -.003(2) .018(2) -.004(2)
C842 .072(4) .063(4) .029(3) -.002(3) .009(3) .001(2)
C843 .081(4) .050(3) .044(3) -.000(3) .032(3) -.012(2)
C844 .052(3) .068(4) .048(3) -.006(3) .027(3) -.011(3)
C85 .031(2) .034(2) .030(2) .0005(19) .0045(19) -.0033(18)
C86 .020(2) .031(2) .028(2) -.0001(17) .0075(17) .0030(17)
C8 .035(3) .033(2) .033(2) -.000(2) .013(2) .0040(19)
O91 .0394(18) .0334(16) .0189(14) .0109(13) .0040(12) -.0003(12)
C91 .031(2) .030(2) .0207(18) .0007(17) .0006(16) .0002(16)
C92 .024(2) .032(2) .026(2) -.0004(17) .0005(17) -.0038(17)
C93 .032(2) .036(2) .025(2) .0055(19) -.0018(18) -.0023(18)
C94 .034(3) .042(3) .020(2) .003(2) .0005(18) .0020(18)
C941 .049(3) .053(3) .020(2) .009(2) .004(2) .005(2)
C942 .069(4) .105(5) .053(4) .005(4) .010(3) .042(4)
C943 .143(7) .064(4) .030(3) .013(4) -.017(3) .002(3)
C944 .073(4) .069(4) .031(3) .016(3) .002(3) .017(3)
C95 .036(2) .035(2) .025(2) -.000(2) .0067(17) .001(2)
C96 .029(2) .030(2) .022(2) .0018(17) .0019(17) -.0040(16)
C9 .023(2) .035(2) .024(2) .0010(18) .0045(17) .0011(17)
O10 .0319(17) .0246(15) .0367(16) -.0040(12) .0032(13) -.0067(13)
S10 .0328(7) .0235(6) .0318(7) -.0028(5) -.0016(5) -.0002(5)
S10' .049(6) .036(5) .043(5) -.005(4) -.006(4) -.007(4)
C101 .045(3) .051(3) .068(4) -.001(3) .013(3) -.026(3)
C102 .030(3) .041(3) .065(3) -.011(2) .002(2) -.014(2)
O20 .0362(19) .049(2) .0431(19) .0234(15) .0187(15) .0213(15)
S20 .0267(10) .0329(10) .0317(10) .0078(8) .0048(7) .0080(8)
S20' .0324(16) .0445(17) .0390(16) .0142(13) .0082(13) .0158(13)
C201 .045(3) .073(4) .058(3) .021(3) -.015(3) -.010(3)
C202 .120(6) .039(3) .092(5) .023(4) -.059(4) -.011(3)
O30 .069(3) .126(5) .143(5) .029(3) .022(3) -.004(4)
C30 .064(4) .070(4) .092(5) .019(4) .002(3) .020(4)
C301 .072(5) .063(4) .094(5) .015(3) .007(4) .017(4)
C302 .121(8) .177(10) .140(9) -.012(7) -.025(7) -.041(8)
O40 .207(8) .193(8) .244(9) .072(6) .111(7) .118(7)
C40 .179(11) .230(14) .41(2) .111(10) .227(14) .201(15)
C401 .30(2) .103(10) .58(4) .010(12) .18(2) -.055(15)
C402 .32(2) .54(3) .30(2) .36(2) .062(17) .02(2)
O50 .335(13) .64(3) .210(9) .333(16) -.204(10) -.182(13)
C50 .121(8) .273(14) .070(5) .048(8) -.029(5) .028(7)
C501 .259(15) .300(17) .103(8) .137(13) .047(9) .103(10)
C502 .181(12) .56(3) .156(11) .224(16) .064(9) .202(15)
O60 .088(3) .061(3) .100(3) .035(2) .022(3) .025(2)
C60 .050(4) .054(4) .135(6) -.002(3) .007(4) .034(4)
C601 .313(17) .092(8) .231(14) .037(9) -.090(12) -.082(8)
C602 .137(9) .150(9) .187(10) .045(7) .006(7) .096(8)
O70 .070(3) .138(4) .078(3) .025(3) .037(3) .031(3)
C70 .041(3) .062(4) .051(3) -.000(3) .012(2) -.006(3)
C701 .041(3) .056(3) .047(3) -.006(2) .007(2) -.011(3)
C702 .067(4) .070(4) .071(4) .003(3) .021(3) .003(3)
O80 .137(5) .117(5) .135(5) .007(4) .000(4) .031(4)
C80 .087(6) .115(7) .195(10) -.005(5) -.066(6) .064(7)
C801 .116(7) .128(8) .178(10) .014(6) -.059(7) -.020(7)
C802 .098(7) .250(14) .196(11) -.070(8) -.053(7) .133(10)
O90 .060(3) .062(3) .138(4) .010(2) .034(3) .019(3)
C90 .048(6) .043(5) .161(11) -.014(4) .062(6) -.026(6)
C901 .065(6) .090(7) .351(17) .013(5) .030(8) .023(8)
C902 .222(19) .180(15) .150(14) -.145(15) .079(13) -.052(12)
C90' .052(11) .085(13) .059(11) .052(10) .016(9) .006(10)
C902' .16(3) .10(2) .21(3) .022(19) -.13(2) -.06(2)

loop_
_atom_type_symbol
_atom_type_description
_atom_type_oxidation_number
_atom_type_number_in_cell
_atom_type_scat_dispersion_real
_atom_type_scat_dispersion_imag
_atom_type_scat_source
C ? 0 496 .002 .002 'Int Tables Vol IV Tables 2.2B and 2.3.1'
H ? 0 712 0 0 'Int Tables Vol IV Tables 2.2B and 2.3.1'
Eu ? 0 4 -.542 3.669 'Int Tables Vol IV Tables 2.2B and 2.3.1'
O ? 0 74 .008 .006 'Int Tables Vol IV Tables 2.2B and 2.3.1'
S ? 0 8 .11 .124 'Int Tables Vol IV Tables 2.2B and 2.3.1'

loop_
_diffrn_attenuator_code
_diffrn_attenuator_scale
? ?

loop_
_geom_angle_atom_site_label_1
_geom_angle_atom_site_label_2
_geom_angle_atom_site_label_3
_geom_angle_site_symmetry_1
_geom_angle_site_symmetry_2
_geom_angle_site_symmetry_3
_geom_angle
_geom_angle_publ_flag
O11 Eu O21 . . . 90.91(9) ?
O11 Eu O31 . . . 161.26(9) ?
O11 Eu O10 . . . 96.34(9) ?
O11 Eu O20 . . . 81.35(10) ?
O11 Eu O21 . . '3 675' 99.28(9) ?
O21 Eu O31 . . . 87.71(9) ?
O21 Eu O10 . . . 155.59(9) ?
O21 Eu O20 . . . 103.36(10) ?
O21 Eu O21 . . '3 675' 68.32(9) ?
O31 Eu O10 . . . 92.54(9) ?
O31 Eu O20 . . . 80.80(10) ?
O31 Eu O21 . . '3 675' 97.56(9) ?
O10 Eu O20 . . . 100.76(10) ?
O10 Eu O21 . . '3 675' 87.48(9) ?
O20 Eu O21 . . '3 675' 171.64(10) ?
Eu O11 C11 . . . 125.8(2) ?
O11 C11 C12 . . . 121.1(3) ?
O11 C11 C16 . . . 120.2(3) ?
C12 C11 C16 . . . 118.6(3) ?
C11 C12 C13 . . . 118.9(3) ?
C11 C12 C2 . . . 122.4(3) ?
C13 C12 C2 . . . 118.7(3) ?
C12 C13 C14 . . . 123.0(4) ?
C12 C13 H13 . . . 118.0(4) ?
C14 C13 H13 . . . 119.0(4) ?
C13 C14 C141 . . . 122.4(4) ?
C13 C14 C15 . . . 116.5(4) ?
C141 C14 C15 . . . 121.0(4) ?
C14 C141 C142 . . . 109.9(5) ?
C14 C141 C143 . . . 111.8(4) ?
C14 C141 C144 . . . 109.4(4) ?
C142 C141 C143 . . . 111.6(6) ?
C142 C141 C144 . . . 108.2(5) ?
C143 C141 C144 . . . 105.8(5) ?
C141 C142 H142a . . . 111.1(6) ?
C141 C142 H142b . . . 109.8(6) ?
C141 C142 H142c . . . 111.7(7) ?
H142a C142 H142b . . . 106.5(8) ?
H142a C142 H142c . . . 109.3(7) ?
H142b C142 H142c . . . 108.3(7) ?
C141 C143 H143a . . . 111.7(7) ?
C141 C143 H143b . . . 109.8(7) ?
C141 C143 H143c . . . 111.1(7) ?
H143a C143 H143b . . . 107.9(8) ?
H143a C143 H143c . . . 108.7(8) ?
H143b C143 H143c . . . 107.5(8) ?
C141 C144 H144a . . . 109.9(6) ?
C141 C144 H144b . . . 110.6(6) ?
C141 C144 H144c . . . 109.1(6) ?
H144a C144 H144b . . . 109.6(7) ?
H144a C144 H144c . . . 108.1(6) ?
H144b C144 H144c . . . 109.4(7) ?
C14 C15 C16 . . . 123.4(4) ?
C14 C15 H15 . . . 118.2(4) ?
C16 C15 H15 . . . 118.4(4) ?
C11 C16 C15 . . . 119.5(4) ?
C11 C16 C1 . . . 120.2(3) ?
C15 C16 C1 . . . 120.1(3) ?
C16 C1 C92 . . . 108.8(3) ?
C16 C1 H1a . . . 109.9(3) ?
C16 C1 H1b . . . 110.3(4) ?
C92 C1 H1a . . . 109.8(4) ?
C92 C1 H1b . . . 109.9(3) ?
H1a C1 H1b . . . 108.1(4) ?
Eu O21 C21 . . . 117.8(2) ?
Eu O21 Eu . . '3 675' 111.68(10) ?
C21 O21 Eu . . '3 675' 130.5(2) ?
O21 C21 C22 . . . 119.1(3) ?
O21 C21 C26 . . . 120.7(3) ?
C22 C21 C26 . . . 120.1(3) ?
C21 C22 C23 . . . 118.4(3) ?
C21 C22 C3 . . . 121.9(3) ?
C23 C22 C3 . . . 119.6(3) ?
C22 C23 C24 . . . 122.4(4) ?
C22 C23 H23 . . . 119.0(4) ?
C24 C23 H23 . . . 118.6(4) ?
C23 C24 C241 . . . 120.2(4) ?
C23 C24 C25 . . . 116.8(3) ?
C241 C24 C25 . . . 122.9(4) ?
C24 C241 C242 . . . 108.3(4) ?
C24 C241 C243 . . . 113.2(4) ?
C24 C241 C244 . . . 111.2(4) ?
C242 C241 C243 . . . 105.1(4) ?
C242 C241 C244 . . . 109.1(5) ?
C243 C241 C244 . . . 109.8(4) ?
C241 C242 H242a . . . 111.2(6) ?
C241 C242 H242b . . . 110.9(6) ?
C241 C242 H242c . . . 110.3(6) ?
H242a C242 H242b . . . 108.6(7) ?
H242a C242 H242c . . . 107.8(7) ?
H242b C242 H242c . . . 107.9(6) ?
C241 C243 H243a . . . 112.2(5) ?
C241 C243 H243b . . . 111.0(5) ?
C241 C243 H243c . . . 110.6(5) ?
H243a C243 H243b . . . 108.1(5) ?
H243a C243 H243c . . . 107.9(5) ?
H243b C243 H243c . . . 106.8(6) ?
C241 C244 H244a . . . 111.2(5) ?
C241 C244 H244b . . . 110.1(6) ?
C241 C244 H244c . . . 110.9(5) ?
H244a C244 H244b . . . 107.9(6) ?
H244a C244 H244c . . . 108.6(8) ?
H244b C244 H244c . . . 108.0(5) ?
C24 C25 C26 . . . 121.9(4) ?
C24 C25 H25 . . . 118.2(4) ?
C26 C25 H25 . . . 119.9(4) ?
C21 C26 C25 . . . 120.0(3) ?
C21 C26 C2 . . . 120.8(3) ?
C25 C26 C2 . . . 119.2(3) ?
C12 C2 C26 . . . 112.1(3) ?
C12 C2 H2a . . . 109.0(3) ?
C12 C2 H2b . . . 109.4(3) ?
C26 C2 H2a . . . 108.7(3) ?
C26 C2 H2b . . . 109.5(3) ?
H2a C2 H2b . . . 108.1(4) ?
Eu O31 C31 . . . 129.1(2) ?
Eu O31 H41 . . . 117.1(15) ?
C31 O31 H41 . . . 106.7(15) ?
O31 C31 C32 . . . 119.9(3) ?
O31 C31 C36 . . . 121.3(3) ?
C32 C31 C36 . . . 118.8(3) ?
C31 C32 C33 . . . 120.6(4) ?
C31 C32 C4 . . . 120.2(3) ?
C33 C32 C4 . . . 119.0(3) ?
C32 C33 C34 . . . 122.1(4) ?
C32 C33 H33 . . . 118.7(4) ?
C34 C33 H33 . . . 119.1(4) ?
C33 C34 C341 . . . 121.7(4) ?
C33 C34 C35 . . . 116.5(4) ?
C341 C34 C35 . . . 121.7(4) ?
C34 C341 C342 . . . 112.9(4) ?
C34 C341 C343 . . . 106.3(4) ?
C34 C341 C344 . . . 111.0(4) ?
C342 C341 C343 . . . 108.9(4) ?
C342 C341 C344 . . . 109.3(4) ?
C343 C341 C344 . . . 108.4(4) ?
C341 C342 H342a . . . 111.0(5) ?
C341 C342 H342b . . . 111.4(6) ?
C341 C342 H342c . . . 110.3(6) ?
H342a C342 H342b . . . 108.7(6) ?
H342a C342 H342c . . . 107.4(7) ?
H342b C342 H342c . . . 107.8(6) ?
C341 C343 H343a . . . 111.5(5) ?
C341 C343 H343b . . . 111.7(5) ?
C341 C343 H343c . . . 109.6(4) ?
H343a C343 H343b . . . 109.4(5) ?
H343a C343 H343c . . . 107.1(5) ?
H343b C343 H343c . . . 107.4(6) ?
C341 C344 H344a . . . 111.2(5) ?
C341 C344 H344b . . . 109.5(5) ?
C341 C344 H344c . . . 111.1(5) ?
H344a C344 H344b . . . 107.9(5) ?
H344a C344 H344c . . . 109.4(6) ?
H344b C344 H344c . . . 107.7(5) ?
C34 C35 C36 . . . 123.6(4) ?
C34 C35 H35 . . . 118.0(4) ?
C36 C35 H35 . . . 118.4(4) ?
C31 C36 C35 . . . 118.4(3) ?
C31 C36 C3 . . . 121.9(3) ?
C35 C36 C3 . . . 119.7(3) ?
C22 C3 C36 . . . 111.8(3) ?
C22 C3 H3a . . . 108.7(3) ?
C22 C3 H3b . . . 108.8(3) ?
C36 C3 H3a . . . 109.7(3) ?
C36 C3 H3b . . . 109.5(3) ?
H3a C3 H3b . . . 108.2(4) ?
C41 O41 H41 . . . 118(3) ?
O41 C41 C42 . . . 116.5(3) ?
O41 C41 C46 . . . 122.7(3) ?
C42 C41 C46 . . . 120.8(4) ?
C41 C42 C43 . . . 117.7(4) ?
C41 C42 C5 . . . 121.7(3) ?
C43 C42 C5 . . . 120.6(3) ?
C42 C43 C44 . . . 123.5(4) ?
C42 C43 H43 . . . 118.5(4) ?
C44 C43 H43 . . . 118.0(4) ?
C43 C44 C441 . . . 120.6(4) ?
C43 C44 C45 . . . 116.3(4) ?
C441 C44 C45 . . . 123.1(4) ?
C44 C441 C442 . . . 111.4(4) ?
C44 C441 C443 . . . 111.7(4) ?
C44 C441 C444 . . . 108.2(4) ?
C442 C441 C443 . . . 112.3(5) ?
C442 C441 C444 . . . 107.7(6) ?
C443 C441 C444 . . . 105.2(5) ?
C441 C442 H442a . . . 112.3(5) ?
C441 C442 H442b . . . 112.3(7) ?
C441 C442 H442c . . . 109.8(6) ?
H442a C442 H442b . . . 109.1(8) ?
H442a C442 H442c . . . 106.0(8) ?
H442b C442 H442c . . . 107.0(6) ?
C441 C443 H443a . . . 111.1(7) ?
C441 C443 H443b . . . 110.4(6) ?
C441 C443 H443c . . . 109.8(6) ?
H443a C443 H443b . . . 109.2(7) ?
H443a C443 H443c . . . 108.0(6) ?
H443b C443 H443c . . . 108.2(7) ?
C441 C444 H444a . . . 111.3(6) ?
C441 C444 H444b . . . 108.5(6) ?
C441 C444 H444c . . . 111.6(6) ?
H444a C444 H444b . . . 106.3(7) ?
H444a C444 H444c . . . 111.0(8) ?
H444b C444 H444c . . . 107.8(7) ?
C44 C45 C46 . . . 122.7(4) ?
C44 C45 H45 . . . 118.5(4) ?
C46 C45 H45 . . . 118.8(4) ?
C41 C46 C45 . . . 118.9(4) ?
C41 C46 C4 . . . 121.0(3) ?
C45 C46 C4 . . . 119.8(3) ?
C32 C4 C46 . . . 109.7(3) ?
C32 C4 H4a . . . 110.2(4) ?
C32 C4 H4b . . . 110.0(3) ?
C46 C4 H4a . . . 109.7(3) ?
C46 C4 H4b . . . 109.4(4) ?
H4a C4 H4b . . . 107.7(4) ?
C51 O51 H51 . . . 106(3) ?
O51 C51 C52 . . . 116.2(3) ?
O51 C51 C56 . . . 122.7(3) ?
C52 C51 C56 . . . 121.1(4) ?
C51 C52 C53 . . . 118.3(4) ?
C51 C52 C6 . . . 120.6(4) ?
C53 C52 C6 . . . 120.6(4) ?
C52 C53 C54 . . . 122.8(4) ?
C52 C53 H53 . . . 119.1(4) ?
C54 C53 H53 . . . 118.1(4) ?
C53 C54 C541 . . . 124.0(4) ?
C53 C54 C55 . . . 116.7(4) ?
C541 C54 C55 . . . 119.2(4) ?
C54 C541 C542 . . . 110.5(4) ?
C54 C541 C543 . . . 109.0(4) ?
C54 C541 C544 . . . 112.0(4) ?
C542 C541 C543 . . . 108.6(4) ?
C542 C541 C544 . . . 109.1(4) ?
C543 C541 C544 . . . 107.6(4) ?
C541 C542 H542a . . . 111.1(5) ?
C541 C542 H542b . . . 109.5(5) ?
C541 C542 H542c . . . 110.8(5) ?
H542a C542 H542b . . . 107.9(5) ?
H542a C542 H542c . . . 109.5(6) ?
H542b C542 H542c . . . 107.9(6) ?
C541 C543 H543a . . . 111.4(5) ?
C541 C543 H543b . . . 109.9(5) ?
C541 C543 H543c . . . 109.9(5) ?
H543a C543 H543b . . . 108.8(6) ?
H543a C543 H543c . . . 109.1(5) ?
H543b C543 H543c . . . 107.6(5) ?
C541 C544 H544a . . . 110.4(5) ?
C541 C544 H544b . . . 110.2(4) ?
C541 C544 H544c . . . 110.3(5) ?
H544a C544 H544b . . . 108.5(5) ?
H544a C544 H544c . . . 108.4(5) ?
H544b C544 H544c . . . 109.0(6) ?
C54 C55 C56 . . . 122.4(4) ?
C54 C55 H55 . . . 118.6(4) ?
C56 C55 H55 . . . 119.0(4) ?
C51 C56 C55 . . . 118.7(4) ?
C51 C56 C5 . . . 121.2(3) ?
C55 C56 C5 . . . 119.9(3) ?
C42 C5 C56 . . . 112.1(3) ?
C42 C5 H5a . . . 109.9(4) ?
C42 C5 H5b . . . 109.2(4) ?
C56 C5 H5a . . . 109.2(4) ?
C56 C5 H5b . . . 108.7(3) ?
H5a C5 H5b . . . 107.6(4) ?
C61 O61 H61 . . . 108(3) ?
O61 C61 C62 . . . 124.6(4) ?
O61 C61 C66 . . . 114.7(3) ?
C62 C61 C66 . . . 120.7(4) ?
C61 C62 C63 . . . 118.7(4) ?
C61 C62 C7 . . . 121.6(4) ?
C63 C62 C7 . . . 119.7(4) ?
C62 C63 C64 . . . 122.8(4) ?
C62 C63 H63 . . . 118.9(4) ?
C64 C63 H63 . . . 118.4(4) ?
C63 C64 C641 . . . 123.5(4) ?
C63 C64 C65 . . . 116.5(4) ?
C641 C64 C65 . . . 120.0(4) ?
C64 C641 C642 . . . 109.5(4) ?
C64 C641 C643 . . . 109.8(3) ?
C64 C641 C644 . . . 111.6(3) ?
C642 C641 C643 . . . 108.8(4) ?
C642 C641 C644 . . . 107.9(4) ?
C643 C641 C644 . . . 109.2(4) ?
C641 C642 H642a . . . 110.9(5) ?
C641 C642 H642b . . . 110.7(4) ?
C641 C642 H642c . . . 110.5(4) ?
H642a C642 H642b . . . 108.3(5) ?
H642a C642 H642c . . . 107.9(5) ?
H642b C642 H642c . . . 108.3(5) ?
C641 C643 H643a . . . 110.6(4) ?
C641 C643 H643b . . . 110.6(4) ?
C641 C643 H643c . . . 110.2(4) ?
H643a C643 H643b . . . 108.6(5) ?
H643a C643 H643c . . . 108.1(5) ?
H643b C643 H643c . . . 108.6(5) ?
C641 C644 H644a . . . 110.9(4) ?
C641 C644 H644b . . . 110.1(4) ?
C641 C644 H644c . . . 110.6(4) ?
H644a C644 H644b . . . 108.1(5) ?
H644a C644 H644c . . . 108.7(4) ?
H644b C644 H644c . . . 108.3(4) ?
C64 C65 C66 . . . 123.4(4) ?
C64 C65 H65 . . . 118.1(4) ?
C66 C65 H65 . . . 118.5(4) ?
C61 C66 C65 . . . 117.8(4) ?
C61 C66 C6 . . . 120.2(4) ?
C65 C66 C6 . . . 122.0(4) ?
C52 C6 C66 . . . 113.4(3) ?
C52 C6 H6a . . . 108.6(4) ?
C52 C6 H6b . . . 109.3(4) ?
C66 C6 H6a . . . 108.6(4) ?
C66 C6 H6b . . . 109.1(4) ?
H6a C6 H6b . . . 107.5(4) ?
C71 O71 H71 . . . 119(4) ?
O71 C71 C72 . . . 123.0(4) ?
O71 C71 C76 . . . 115.9(4) ?
C72 C71 C76 . . . 121.1(4) ?
C71 C72 C73 . . . 118.7(4) ?
C71 C72 C8 . . . 119.7(4) ?
C73 C72 C8 . . . 121.6(4) ?
C72 C73 C74 . . . 122.4(4) ?
C72 C73 H73 . . . 119.3(4) ?
C74 C73 H73 . . . 118.4(4) ?
C73 C74 C741 . . . 121.0(4) ?
C73 C74 C75 . . . 117.0(4) ?
C741 C74 C75 . . . 122.0(4) ?
C74 C741 C742 . . . 108.7(4) ?
C74 C741 C743 . . . 110.3(4) ?
C74 C741 C744 . . . 113.1(5) ?
C742 C741 C743 . . . 108.2(5) ?
C742 C741 C744 . . . 106.3(5) ?
C743 C741 C744 . . . 110.1(5) ?
C741 C742 H742a . . . 112.6(6) ?
C741 C742 H742b . . . 110.3(5) ?
C741 C742 H742c . . . 112.6(6) ?
H742a C742 H742b . . . 105.8(7) ?
H742a C742 H742c . . . 108.8(6) ?
H742b C742 H742c . . . 106.2(7) ?
C741 C743 H743a . . . 110.9(5) ?
C741 C743 H743b . . . 110.8(5) ?
C741 C743 H743c . . . 110.3(6) ?
H743a C743 H743b . . . 108.6(7) ?
H743a C743 H743c . . . 107.8(6) ?
H743b C743 H743c . . . 108.3(6) ?
C741 C744 H744a . . . 110.7(6) ?
C741 C744 H744b . . . 111.0(7) ?
C741 C744 H744c . . . 110.3(7) ?
H744a C744 H744b . . . 108.5(8) ?
H744a C744 H744c . . . 107.6(8) ?
H744b C744 H744c . . . 108.6(7) ?
C74 C75 C76 . . . 122.2(4) ?
C74 C75 H75 . . . 118.6(4) ?
C76 C75 H75 . . . 119.2(4) ?
C71 C76 C75 . . . 118.6(4) ?
C71 C76 C7 . . . 121.2(4) ?
C75 C76 C7 . . . 120.2(4) ?
C62 C7 C76 . . . 115.3(3) ?
C62 C7 H7a . . . 108.9(4) ?
C62 C7 H7b . . . 109.0(4) ?
C76 C7 H7a . . . 107.6(4) ?
C76 C7 H7b . . . 107.7(4) ?
H7a C7 H7b . . . 108.2(4) ?
C81 O81 H81 . . . 104(3) ?
O81 C81 C82 . . . 123.3(4) ?
O81 C81 C86 . . . 116.4(4) ?
C82 C81 C86 . . . 120.4(4) ?
C81 C82 C83 . . . 119.2(4) ?
C81 C82 C9 . . . 121.2(3) ?
C83 C82 C9 . . . 119.4(4) ?
C82 C83 C84 . . . 122.3(4) ?
C82 C83 H83 . . . 118.7(4) ?
C84 C83 H83 . . . 119.0(4) ?
C83 C84 C841 . . . 119.8(4) ?
C83 C84 C85 . . . 117.3(4) ?
C841 C84 C85 . . . 122.7(4) ?
C84 C841 C842 . . . 108.1(4) ?
C84 C841 C843 . . . 112.2(4) ?
C84 C841 C844 . . . 110.4(4) ?
C842 C841 C843 . . . 109.5(4) ?
C842 C841 C844 . . . 109.0(4) ?
C843 C841 C844 . . . 107.6(4) ?
C841 C842 H842a . . . 111.4(5) ?
C841 C842 H842b . . . 109.2(5) ?
C841 C842 H842c . . . 109.6(4) ?
H842a C842 H842b . . . 109.5(5) ?
H842a C842 H842c . . . 109.3(5) ?
H842b C842 H842c . . . 107.8(5) ?
C841 C843 H843a . . . 110.5(5) ?
C841 C843 H843b . . . 111.2(5) ?
C841 C843 H843c . . . 109.2(5) ?
H843a C843 H843b . . . 109.2(6) ?
H843a C843 H843c . . . 107.6(5) ?
H843b C843 H843c . . . 109.1(5) ?
C841 C844 H844a . . . 110.9(5) ?
C841 C844 H844b . . . 109.5(5) ?
C841 C844 H844c . . . 109.7(5) ?
H844a C844 H844b . . . 109.2(5) ?
H844a C844 H844c . . . 109.3(5) ?
H844b C844 H844c . . . 108.2(5) ?
C84 C85 C86 . . . 122.3(4) ?
C84 C85 H85 . . . 119.4(4) ?
C86 C85 H85 . . . 118.3(4) ?
C81 C86 C85 . . . 118.4(4) ?
C81 C86 C8 . . . 121.4(4) ?
C85 C86 C8 . . . 120.2(4) ?
C72 C8 C86 . . . 114.6(3) ?
C72 C8 H8a . . . 107.2(4) ?
C72 C8 H8b . . . 108.1(4) ?
C86 C8 H8a . . . 109.3(4) ?
C86 C8 H8b . . . 109.7(4) ?
H8a C8 H8b . . . 107.7(4) ?
C91 O91 H91 . . . 109(4) ?
O91 C91 C92 . . . 121.3(4) ?
O91 C91 C96 . . . 118.3(3) ?
C92 C91 C96 . . . 120.5(4) ?
C1 C92 C91 . . . 120.8(3) ?
C1 C92 C93 . . . 120.5(4) ?
C91 C92 C93 . . . 118.3(4) ?
C92 C93 C94 . . . 123.0(4) ?
C92 C93 H93 . . . 119.2(4) ?
C94 C93 H93 . . . 117.8(4) ?
C93 C94 C941 . . . 123.0(4) ?
C93 C94 C95 . . . 116.7(4) ?
C941 C94 C95 . . . 120.2(4) ?
C94 C941 C942 . . . 110.0(4) ?
C94 C941 C943 . . . 109.4(4) ?
C94 C941 C944 . . . 111.7(4) ?
C942 C941 C943 . . . 110.4(5) ?
C942 C941 C944 . . . 106.4(4) ?
C943 C941 C944 . . . 109.0(4) ?
C941 C942 H942a . . . 110.7(5) ?
C941 C942 H942b . . . 110.5(5) ?
C941 C942 H942c . . . 111.1(6) ?
H942a C942 H942b . . . 107.8(7) ?
H942a C942 H942c . . . 108.3(6) ?
H942b C942 H942c . . . 108.4(6) ?
C941 C943 H943a . . . 110.1(5) ?
C941 C943 H943b . . . 109.9(6) ?
C941 C943 H943c . . . 109.3(5) ?
H943a C943 H943b . . . 110.1(6) ?
H943a C943 H943c . . . 108.7(7) ?
H943b C943 H943c . . . 108.6(6) ?
C941 C944 H944a . . . 110.2(5) ?
C941 C944 H944b . . . 110.2(5) ?
C941 C944 H944c . . . 109.8(5) ?
H944a C944 H944b . . . 108.8(5) ?
H944a C944 H944c . . . 109.1(6) ?
H944b C944 H944c . . . 108.7(5) ?
C94 C95 C96 . . . 122.2(4) ?
C94 C95 H95 . . . 119.1(4) ?
C96 C95 H95 . . . 118.7(4) ?
C91 C96 C95 . . . 119.3(4) ?
C91 C96 C9 . . . 121.3(3) ?
C95 C96 C9 . . . 119.5(4) ?
C82 C9 C96 . . . 111.2(3) ?
C82 C9 H9a . . . 109.7(4) ?
C82 C9 H9b . . . 109.1(4) ?
C96 C9 H9a . . . 109.1(4) ?
C96 C9 H9b . . . 108.9(4) ?
H9a C9 H9b . . . 108.9(4) ?
Eu O10 S10 . . . 145.51(17) ?
Eu O10 S10' . . . 160.1(4) ?
S10 O10 S10' . . . 54.0(3) ?
O10 S10 S10' . . . 64.4(4) ?
O10 S10 C101 . . . 104.9(2) ?
O10 S10 C102 . . . 104.1(2) ?
O10 S10 H101'a . . . 134.06(14) ?
O10 S10 H102'a . . . 100.43(12) ?
S10' S10 C101 . . . 59.1(4) ?
S10' S10 C102 . . . 70.0(4) ?
S10' S10 H101'a . . . 89.9(4) ?
S10' S10 H102'a . . . 96.0(4) ?
C101 S10 C102 . . . 98.9(2) ?
C101 S10 H101'a . . . 32.95(18) ?
C101 S10 H102'a . . . 129.47(19) ?
C102 S10 H101'a . . . 101.18(17) ?
C102 S10 H102'a . . . 31.91(17) ?
H101'a S10 H102'a . . . 120.58(7) ?
O10 S10' S10 . . . 61.6(4) ?
O10 S10' C101 . . . 111.3(6) ?
O10 S10' C102 . . . 99.2(5) ?
O10 S10' H101b . . . 140.5(7) ?
S10 S10' C101 . . . 71.3(5) ?
S10 S10' C102 . . . 64.4(4) ?
S10 S10' H101b . . . 106.2(6) ?
C101 S10' C102 . . . 102.2(5) ?
C101 S10' H101b . . . 36.5(3) ?
C102 S10' H101b . . . 108.7(5) ?
S10 C101 S10' . . . 49.6(4) ?
S10 C101 H101a . . . 109.1(4) ?
S10 C101 H101b . . . 109.4(4) ?
S10 C101 H101c . . . 110.8(4) ?
S10 C101 H101'a . . . 63.7(3) ?
S10 C101 H101'b . . . 140.8(5) ?
S10 C101 H101'c . . . 108.4(4) ?
S10' C101 H101a . . . 136.3(6) ?
S10' C101 H101b . . . 61.7(4) ?
S10' C101 H101c . . . 113.3(5) ?
S10' C101 H101'a . . . 110.0(6) ?
S10' C101 H101'b . . . 109.1(5) ?
S10' C101 H101'c . . . 110.1(5) ?
H101a C101 H101b . . . 108.7(5) ?
H101a C101 H101c . . . 110.1(5) ?
H101a C101 H101'a . . . 50.0(3) ?
H101a C101 H101'b . . . 60.6(3) ?
H101a C101 H101'c . . . 113.2(5) ?
H101b C101 H101c . . . 108.8(5) ?
H101b C101 H101'a . . . 143.1(6) ?
H101b C101 H101'b . . . 51.6(3) ?
H101b C101 H101'c . . . 108.0(5) ?
H101c C101 H101'a . . . 107.3(5) ?
H101c C101 H101'b . . . 108.1(5) ?
H101c C101 H101'c . . . 3.264(19) ?
H101'a C101 H101'b . . . 109.0(5) ?
H101'a C101 H101'c . . . 108.4(5) ?
H101'b C101 H101'c . . . 110.2(5) ?
S10 C102 S10' . . . 45.6(3) ?
S10 C102 H102a . . . 111.8(4) ?
S10 C102 H102b . . . 112.1(4) ?
S10 C102 H102c . . . 109.8(4) ?
S10 C102 H102'a . . . 69.0(3) ?
S10 C102 H102'b . . . 143.0(4) ?
S10 C102 H102'c . . . 102.7(3) ?
S10' C102 H102a . . . 129.8(5) ?
S10' C102 H102b . . . 66.5(4) ?
S10' C102 H102c . . . 123.5(5) ?
S10' C102 H102'a . . . 106.3(4) ?
S10' C102 H102'b . . . 105.7(5) ?
S10' C102 H102'c . . . 110.5(5) ?
H102a C102 H102b . . . 108.6(5) ?
H102a C102 H102c . . . 105.8(5) ?
H102a C102 H102'a . . . 46.1(2) ?
H102a C102 H102'b . . . 65.1(3) ?
H102a C102 H102'c . . . 119.0(5) ?
H102b C102 H102c . . . 108.5(5) ?
H102b C102 H102'a . . . 142.8(6) ?
H102b C102 H102'b . . . 46.1(2) ?
H102b C102 H102'c . . . 102.3(5) ?
H102c C102 H102'a . . . 105.3(5) ?
H102c C102 H102'b . . . 106.2(4) ?
H102c C102 H102'c . . . 13.22(7) ?
H102'a C102 H102'b . . . 109.4(5) ?
H102'a C102 H102'c . . . 113.9(5) ?
H102'b C102 H102'c . . . 110.7(5) ?
Eu O20 S20 . . . 143.89(19) ?
Eu O20 S20' . . . 163.0(2) ?
S20 O20 S20' . . . 47.32(16) ?
O20 S20 S20' . . . 64.0(2) ?
O20 S20 C201 . . . 100.6(2) ?
O20 S20 C202 . . . 108.7(3) ?
O20 S20 H202'b . . . 108.30(15) ?
S20' S20 C201 . . . 60.4(2) ?
S20' S20 C202 . . . 73.6(3) ?
S20' S20 H202'b . . . 103.35(18) ?
C201 S20 C202 . . . 104.8(3) ?
C201 S20 H202'b . . . 135.5(2) ?
C202 S20 H202'b . . . 34.1(3) ?
O20 S20' S20 . . . 68.7(2) ?
O20 S20' C201 . . . 112.4(3) ?
O20 S20' C202 . . . 105.1(3) ?
O20 S20' H201b . . . 123.4(2) ?
O20 S20' H202a . . . 117.5(2) ?
S20 S20' C201 . . . 76.8(3) ?
S20 S20' C202 . . . 62.7(3) ?
S20 S20' H201b . . . 112.5(2) ?
S20 S20' H202a . . . 96.3(2) ?
C201 S20' C202 . . . 107.7(3) ?
C201 S20' H201b . . . 35.8(2) ?
C201 S20' H202a . . . 122.6(3) ?
C202 S20' H201b . . . 126.2(3) ?
C202 S20' H202a . . . 33.8(2) ?
H201b S20' H202a . . . 118.38(18) ?
S20 C201 S20' . . . 42.78(18) ?
S20 C201 H201a . . . 110.6(4) ?
S20 C201 H201b . . . 110.7(4) ?
S20 C201 H201c . . . 110.7(4) ?
S20 C201 H201'a . . . 71.6(3) ?
S20 C201 H201'b . . . 141.8(5) ?
S20 C201 H201'c . . . 103.6(4) ?
S20' C201 H201a . . . 127.3(5) ?
S20' C201 H201b . . . 68.0(3) ?
S20' C201 H201c . . . 122.9(5) ?
S20' C201 H201'a . . . 106.3(4) ?
S20' C201 H201'b . . . 106.0(5) ?
S20' C201 H201'c . . . 110.7(5) ?
H201a C201 H201b . . . 108.1(6) ?
H201a C201 H201c . . . 108.5(5) ?
H201a C201 H201'a . . . 43.3(2) ?
H201a C201 H201'b . . . 67.3(4) ?
H201a C201 H201'c . . . 120.8(6) ?
H201b C201 H201c . . . 108.2(5) ?
H201b C201 H201'a . . . 141.5(7) ?
H201b C201 H201'b . . . 44.3(3) ?
H201b C201 H201'c . . . 102.6(5) ?
H201c C201 H201'a . . . 106.3(6) ?
H201c C201 H201'b . . . 105.5(5) ?
H201c C201 H201'c . . . 12.40(8) ?
H201'a C201 H201'b . . . 109.5(6) ?
H201'a C201 H201'c . . . 114.4(6) ?
H201'b C201 H201'c . . . 109.7(5) ?
S20 C202 S20' . . . 43.6(2) ?
S20 C202 H202a . . . 113.0(5) ?
S20 C202 H202b . . . 115.2(6) ?
S20 C202 H202c . . . 111.7(5) ?
S20 C202 H202'a . . . 141.1(5) ?
S20 C202 H202'b . . . 71.2(4) ?
S20 C202 H202'c . . . 111.7(5) ?
S20' C202 H202a . . . 69.6(3) ?
S20' C202 H202b . . . 134.8(5) ?
S20' C202 H202c . . . 117.4(6) ?
S20' C202 H202'a . . . 107.4(5) ?
S20' C202 H202'b . . . 109.2(5) ?
S20' C202 H202'c . . . 117.4(6) ?
H202a C202 H202b . . . 106.2(6) ?
H202a C202 H202c . . . 102.2(7) ?
H202a C202 H202'a . . . 44.8(3) ?
H202a C202 H202'b . . . 144.9(7) ?
H202a C202 H202'c . . . 102.2(7) ?
H202b C202 H202c . . . 107.6(6) ?
H202b C202 H202'a . . . 62.7(4) ?
H202b C202 H202'b . . . 48.2(4) ?
H202b C202 H202'c . . . 107.6(6) ?
H202c C202 H202'a . . . 105.0(6) ?
H202c C202 H202'b . . . 108.5(6) ?
H202c C202 H202'c . . . .00000 ?
H202'a C202 H202'b . . . 109.0(7) ?
H202'a C202 H202'c . . . 105.0(6) ?
H202'b C202 H202'c . . . 108.5(6) ?
O30 C30 C301 . . . 123.6(6) ?
O30 C30 C302 . . . 118.1(7) ?
C301 C30 C302 . . . 118.3(6) ?
C30 C301 H301a . . . 112.0(6) ?
C30 C301 H301b . . . 112.0(6) ?
C30 C301 H301c . . . 110.4(6) ?
H301a C301 H301b . . . 108.3(7) ?
H301a C301 H301c . . . 107.1(6) ?
H301b C301 H301c . . . 106.8(6) ?
C30 C302 H302a . . . 110.6(9) ?
C30 C302 H302b . . . 114.9(9) ?
C30 C302 H302c . . . 111.2(9) ?
H302a C302 H302b . . . 107.6(10) ?
H302a C302 H302c . . . 104.5(10) ?
H302b C302 H302c . . . 107.5(11) ?
O40 C40 C401 . . . 117.0(14) ?
O40 C40 C402 . . . 119.1(14) ?
C401 C40 C402 . . . 123.5(15) ?
C40 C401 H401a . . . 106.7(15) ?
C40 C401 H401b . . . 106.3(13) ?
C40 C401 H401c . . . 108(2) ?
H401a C401 H401b . . . 113(2) ?
H401a C401 H401c . . . 107.7(14) ?
H401b C401 H401c . . . 114.7(18) ?
C40 C402 H402a . . . 112.9(18) ?
C40 C402 H402b . . . 114.0(17) ?
C40 C402 H402c . . . 112.1(17) ?
H402a C402 H402b . . . 106(2) ?
H402a C402 H402c . . . 106.1(18) ?
H402b C402 H402c . . . 105(2) ?
C50 O50 C501 . . . 39.2(8) ?
O50 C50 C501 . . . 111.5(12) ?
O50 C50 C502 . . . 126.3(11) ?
C501 C50 C502 . . . 119.2(10) ?
O50 C501 C50 . . . 29.2(6) ?
O50 C501 H501a . . . 81.4(8) ?
O50 C501 H501b . . . 100.0(9) ?
O50 C501 H501c . . . 140.5(13) ?
C50 C501 H501a . . . 107.6(10) ?
C50 C501 H501b . . . 103.5(11) ?
C50 C501 H501c . . . 113.6(13) ?
H501a C501 H501b . . . 107.8(14) ?
H501a C501 H501c . . . 118.6(13) ?
H501b C501 H501c . . . 104.6(12) ?
C50 C502 H502a . . . 112.7(12) ?
C50 C502 H502b . . . 111.8(11) ?
C50 C502 H502c . . . 107.6(16) ?
H502a C502 H502b . . . 112(2) ?
H502a C502 H502c . . . 107.4(12) ?
H502b C502 H502c . . . 105.1(13) ?
O60 C60 C601 . . . 120.7(7) ?
O60 C60 C602 . . . 124.1(7) ?
C601 C60 C602 . . . 114.9(7) ?
C60 C601 H601a . . . 109.7(12) ?
C60 C601 H601b . . . 108.9(10) ?
C60 C601 H601c . . . 106.3(11) ?
H601a C601 H601b . . . 114.6(15) ?
H601a C601 H601c . . . 109.1(11) ?
H601b C601 H601c . . . 108.0(14) ?
C60 C602 H602a . . . 108.7(9) ?
C60 C602 H602b . . . 112.0(9) ?
C60 C602 H602c . . . 109.6(9) ?
H602a C602 H602b . . . 108.3(10) ?
H602a C602 H602c . . . 105.9(10) ?
H602b C602 H602c . . . 112.0(11) ?
O70 C70 C701 . . . 121.1(5) ?
O70 C70 C702 . . . 121.4(5) ?
C701 C70 C702 . . . 117.4(5) ?
C70 C701 H701a . . . 108.9(5) ?
C70 C701 H701b . . . 108.5(4) ?
C70 C701 H701c . . . 110.5(5) ?
H701a C701 H701b . . . 109.1(5) ?
H701a C701 H701c . . . 109.0(5) ?
H701b C701 H701c . . . 110.8(5) ?
C70 C702 H702a . . . 111.5(5) ?
C70 C702 H702b . . . 110.8(6) ?
C70 C702 H702c . . . 111.3(6) ?
H702a C702 H702b . . . 107.3(6) ?
H702a C702 H702c . . . 108.0(6) ?
H702b C702 H702c . . . 107.7(6) ?
O80 C80 C801 . . . 115.7(8) ?
O80 C80 C802 . . . 125.7(10) ?
C801 C80 C802 . . . 118.5(9) ?
C80 C801 H801a . . . 111.5(9) ?
C80 C801 H801b . . . 114.6(9) ?
C80 C801 H801c . . . 114.0(9) ?
H801a C801 H801b . . . 104.7(10) ?
H801a C801 H801c . . . 104.7(9) ?
H801b C801 H801c . . . 106.5(10) ?
C80 C802 H802a . . . 110.7(11) ?
C80 C802 H802b . . . 114.1(11) ?
C80 C802 H802c . . . 109.6(8) ?
H802a C802 H802b . . . 108.3(9) ?
H802a C802 H802c . . . 108.8(11) ?
H802b C802 H802c . . . 105.2(12) ?
C90 O90 C90' . . . 63.6(10) ?
O90 C90 C901 . . . 127.4(11) ?
O90 C90 C902 . . . 115.7(10) ?
O90 C90 C90' . . . 65.3(10) ?
O90 C90 H901'a . . . 146.8(10) ?
C901 C90 C902 . . . 116.9(11) ?
C901 C90 C90' . . . 62.3(11) ?
C901 C90 H901'a . . . 40.2(5) ?
C902 C90 C90' . . . 175.3(13) ?
C902 C90 H901'a . . . 85.8(9) ?
C90' C90 H901'a . . . 91.4(10) ?
C90 C901 C90' . . . 55.0(9) ?
C90 C901 H901a . . . 111.2(12) ?
C90 C901 H901b . . . 108.5(9) ?
C90 C901 H901c . . . 110.1(8) ?
C90 C901 H901'a . . . 67.2(7) ?
C90 C901 H901'b . . . 84.7(8) ?
C90 C901 H901'c . . . 158.9(12) ?
C90' C901 H901a . . . 158.8(12) ?
C90' C901 H901b . . . 66.0(10) ?
C90' C901 H901c . . . 91.8(12) ?
C90' C901 H901'a . . . 106.2(10) ?
C90' C901 H901'b . . . 107.0(11) ?
C90' C901 H901'c . . . 110.1(14) ?
H901a C901 H901b . . . 109.8(8) ?
H901a C901 H901c . . . 108.9(10) ?
H901a C901 H901'a . . . 78.5(10) ?
H901a C901 H901'b . . . 52.8(7) ?
H901a C901 H901'c . . . 87.2(7) ?
H901b C901 H901c . . . 108.2(13) ?
H901b C901 H901'a . . . 171.7(13) ?
H901b C901 H901'b . . . 76.9(7) ?
H901b C901 H901'c . . . 72.7(8) ?
H901c C901 H901'a . . . 68.1(6) ?
H901c C901 H901'b . . . 160.8(12) ?
H901c C901 H901'c . . . 51.9(5) ?
H901'a C901 H901'b . . . 109.2(14) ?
H901'a C901 H901'c . . . 108.6(9) ?
H901'b C901 H901'c . . . 115.5(8) ?
C90 C902 H902a . . . 106.8(14) ?
C90 C902 H902b . . . 106.6(14) ?
C90 C902 H902c . . . 108.7(14) ?
H902a C902 H902b . . . 112.5(18) ?
H902a C902 H902c . . . 109.2(17) ?
H902b C902 H902c . . . 112.7(18) ?
O90 C90' C90 . . . 51.1(8) ?
O90 C90' C901 . . . 113.7(13) ?
O90 C90' C902' . . . 121.9(17) ?
O90 C90' H901b . . . 135.7(14) ?
C90 C90' C901 . . . 62.8(10) ?
C90 C90' C902' . . . 145.6(18) ?
C90 C90' H901b . . . 94.3(12) ?
C901 C90' C902' . . . 113.8(17) ?
C901 C90' H901b . . . 40.3(6) ?
C902' C90' H901b . . . 102.3(16) ?
C90' C902' H902'a . . . 104(3) ?
C90' C902' H902'b . . . 97(2) ?
C90' C902' H902'c . . . 108(3) ?
H902'a C902' H902'b . . . 106(3) ?
H902'a C902' H902'c . . . 127(4) ?
H902'b C902' H902'c . . . 111(3) ?
O31 H41 O41 . . . 172(4) ?
C101 H101a H101'a . . . 65.0(3) ?
C101 H101a H101'b . . . 59.2(3) ?
H101'a H101a H101'b . . . 122.141(14) ?
S10' H101b C101 . . . 81.8(5) ?
S10' H101b H101'b . . . 137.8(4) ?
C101 H101b H101'b . . . 64.0(3) ?
C101 H101c H101'c . . . 84.7(3) ?
C102 H102a H102'a . . . 66.8(3) ?
C102 H102b H102'b . . . 66.4(3) ?
C102 H102c H102'c . . . 82.8(3) ?
S10 H101'a C101 . . . 83.3(3) ?
S10 H101'a H101a . . . 138.74(4) ?
C101 H101'a H101a . . . 65.0(3) ?
C101 H101'b H101a . . . 60.2(3) ?
C101 H101'b H101b . . . 64.4(3) ?
H101a H101'b H101b . . . 120.324(7) ?
C101 H101'c H101c . . . 92.0(3) ?
S10 H102'a C102 . . . 79.1(3) ?
S10 H102'a H102a . . . 139.34(4) ?
C102 H102'a H102a . . . 67.1(3) ?
C102 H102'b H102b . . . 67.5(3) ?
C102 H102'c H102c . . . 84.0(3) ?
C201 H201a H201'a . . . 67.6(3) ?
S20' H201b C201 . . . 76.2(3) ?
S20' H201b H201'b . . . 131.53(11) ?
C201 H201b H201'b . . . 67.4(3) ?
C201 H201c H201'c . . . 83.3(3) ?
S20' H202a C202 . . . 76.6(4) ?
S20' H202a H202'a . . . 130.30(10) ?
C202 H202a H202'a . . . 66.6(4) ?
C202 H202b H202'b . . . 64.6(4) ?
C201 H201'a H201a . . . 69.1(3) ?
C201 H201'b H201b . . . 68.3(3) ?
C201 H201'c H201c . . . 84.3(3) ?
C202 H202'a H202a . . . 68.7(4) ?
S20 H202'b C202 . . . 74.8(4) ?
S20 H202'b H202b . . . 134.87(7) ?
C202 H202'b H202b . . . 67.2(4) ?
C901 H901a H901'b . . . 63.7(6) ?
C901 H901b C90' . . . 73.6(9) ?
C901 H901c H901'c . . . 62.5(5) ?
C90 H901'a C901 . . . 72.7(7) ?
C901 H901'b H901a . . . 63.5(7) ?
C901 H901'c H901c . . . 65.6(5) ?

loop_
_geom_bond_atom_site_label_1
_geom_bond_atom_site_label_2
_geom_bond_site_symmetry_1
_geom_bond_site_symmetry_2
_geom_bond_distance
_geom_bond_publ_flag
Eu O11 . . 2.277(3) ?
Eu O21 . . 2.307(2) ?
Eu O31 . . 2.271(3) ?
Eu O10 . . 2.302(3) ?
Eu O20 . . 2.321(3) ?
Eu O21 . '3 675' 2.313(2) ?
O11 C11 . . 1.357(4) ?
C11 C12 . . 1.397(5) ?
C11 C16 . . 1.412(5) ?
C12 C13 . . 1.401(6) ?
C12 C2 . . 1.524(5) ?
C13 C14 . . 1.381(6) ?
C13 H13 . . .968(4) ?
C14 C141 . . 1.542(6) ?
C14 C15 . . 1.375(6) ?
C141 C142 . . 1.494(9) ?
C141 C143 . . 1.518(9) ?
C141 C144 . . 1.523(8) ?
C142 H142a . . .962(7) ?
C142 H142b . . .974(8) ?
C142 H142c . . .939(8) ?
C143 H143a . . .952(7) ?
C143 H143b . . .967(8) ?
C143 H143c . . .957(11) ?
C144 H144a . . .956(7) ?
C144 H144b . . .941(7) ?
C144 H144c . . .960(7) ?
C15 C16 . . 1.375(6) ?
C15 H15 . . .965(4) ?
C16 C1 . . 1.508(6) ?
C1 C92 . . 1.526(6) ?
C1 H1a . . .958(4) ?
C1 H1b . . .958(4) ?
O21 C21 . . 1.363(4) ?
C21 C22 . . 1.410(5) ?
C21 C26 . . 1.379(5) ?
C22 C23 . . 1.393(5) ?
C22 C3 . . 1.521(5) ?
C23 C24 . . 1.402(5) ?
C23 H23 . . .962(4) ?
C24 C241 . . 1.524(6) ?
C24 C25 . . 1.403(6) ?
C241 C242 . . 1.533(8) ?
C241 C243 . . 1.511(7) ?
C241 C244 . . 1.481(8) ?
C242 H242a . . .956(6) ?
C242 H242b . . .955(6) ?
C242 H242c . . .964(8) ?
C243 H243a . . .951(5) ?
C243 H243b . . .965(6) ?
C243 H243c . . .967(6) ?
C244 H244a . . .956(5) ?
C244 H244b . . .962(8) ?
C244 H244c . . .955(7) ?
C25 C26 . . 1.385(5) ?
C25 H25 . . .958(4) ?
C26 C2 . . 1.535(5) ?
C2 H2a . . .959(4) ?
C2 H2b . . .957(4) ?
O31 C31 . . 1.356(4) ?
O31 H41 . . 1.67(4) ?
C31 C32 . . 1.401(5) ?
C31 C36 . . 1.405(5) ?
C32 C33 . . 1.382(6) ?
C32 C4 . . 1.519(5) ?
C33 C34 . . 1.383(6) ?
C33 H33 . . .965(4) ?
C34 C341 . . 1.544(6) ?
C34 C35 . . 1.394(6) ?
C341 C342 . . 1.494(8) ?
C341 C343 . . 1.536(7) ?
C341 C344 . . 1.519(7) ?
C342 H342a . . .957(7) ?
C342 H342b . . .952(7) ?
C342 H342c . . .968(6) ?
C343 H343a . . .952(5) ?
C343 H343b . . .948(5) ?
C343 H343c . . .977(6) ?
C344 H344a . . .950(5) ?
C344 H344b . . .969(6) ?
C344 H344c . . .951(5) ?
C35 C36 . . 1.393(6) ?
C35 H35 . . .967(4) ?
C36 C3 . . 1.495(5) ?
C3 H3a . . .954(4) ?
C3 H3b . . .961(4) ?
O41 C41 . . 1.376(5) ?
O41 H41 . . .93(4) ?
C41 C42 . . 1.400(5) ?
C41 C46 . . 1.391(5) ?
C42 C43 . . 1.395(6) ?
C42 C5 . . 1.504(5) ?
C43 C44 . . 1.387(6) ?
C43 H43 . . .963(4) ?
C44 C441 . . 1.515(6) ?
C44 C45 . . 1.397(6) ?
C441 C442 . . 1.464(8) ?
C441 C443 . . 1.513(9) ?
C441 C444 . . 1.569(9) ?
C442 H442a . . .958(6) ?
C442 H442b . . .946(8) ?
C442 H442c . . .984(9) ?
C443 H443a . . .953(6) ?
C443 H443b . . .950(8) ?
C443 H443c . . .965(7) ?
C444 H444a . . .950(6) ?
C444 H444b . . .988(8) ?
C444 H444c . . .932(7) ?
C45 C46 . . 1.387(6) ?
C45 H45 . . .962(4) ?
C46 C4 . . 1.515(5) ?
C4 H4a . . .960(4) ?
C4 H4b . . .961(4) ?
O51 C51 . . 1.375(5) ?
O51 H51 . . .78(4) ?
C51 C52 . . 1.386(6) ?
C51 C56 . . 1.391(6) ?
C52 C53 . . 1.396(6) ?
C52 C6 . . 1.500(6) ?
C53 C54 . . 1.395(6) ?
C53 H53 . . .962(4) ?
C54 C541 . . 1.527(6) ?
C54 C55 . . 1.393(6) ?
C541 C542 . . 1.534(7) ?
C541 C543 . . 1.541(7) ?
C541 C544 . . 1.520(7) ?
C542 H542a . . .950(6) ?
C542 H542b . . .969(6) ?
C542 H542c . . .949(6) ?
C543 H543a . . .945(6) ?
C543 H543b . . .963(6) ?
C543 H543c . . .960(6) ?
C544 H544a . . .959(6) ?
C544 H544b . . .953(6) ?
C544 H544c . . .953(5) ?
C55 C56 . . 1.394(6) ?
C55 H55 . . .963(4) ?
C56 C5 . . 1.516(5) ?
C5 H5a . . .956(4) ?
C5 H5b . . .966(4) ?
O61 C61 . . 1.360(5) ?
O61 H61 . . .75(4) ?
C61 C62 . . 1.385(6) ?
C61 C66 . . 1.413(6) ?
C62 C63 . . 1.389(6) ?
C62 C7 . . 1.516(6) ?
C63 C64 . . 1.394(6) ?
C63 H63 . . .962(4) ?
C64 C641 . . 1.524(6) ?
C64 C65 . . 1.390(6) ?
C641 C642 . . 1.531(7) ?
C641 C643 . . 1.530(7) ?
C641 C644 . . 1.532(6) ?
C642 H642a . . .959(5) ?
C642 H642b . . .954(5) ?
C642 H642c . . .959(5) ?
C643 H643a . . .958(5) ?
C643 H643b . . .952(5) ?
C643 H643c . . .958(5) ?
C644 H644a . . .956(5) ?
C644 H644b . . .960(5) ?
C644 H644c . . .953(5) ?
C65 C66 . . 1.385(6) ?
C65 H65 . . .965(4) ?
C66 C6 . . 1.506(6) ?
C6 H6a . . .966(4) ?
C6 H6b . . .958(4) ?
O71 C71 . . 1.380(5) ?
O71 H71 . . .60(4) ?
C71 C72 . . 1.388(6) ?
C71 C76 . . 1.392(6) ?
C72 C73 . . 1.380(6) ?
C72 C8 . . 1.530(6) ?
C73 C74 . . 1.397(6) ?
C73 H73 . . .961(4) ?
C74 C741 . . 1.534(7) ?
C74 C75 . . 1.397(6) ?
C741 C742 . . 1.521(9) ?
C741 C743 . . 1.514(8) ?
C741 C744 . . 1.510(10) ?
C742 H742a . . .957(7) ?
C742 H742b . . .989(7) ?
C742 H742c . . .951(7) ?
C743 H743a . . .958(6) ?
C743 H743b . . .952(7) ?
C743 H743c . . .962(7) ?
C744 H744a . . .961(8) ?
C744 H744b . . .950(7) ?
C744 H744c . . .961(9) ?
C75 C76 . . 1.384(6) ?
C75 H75 . . .963(4) ?
C76 C7 . . 1.521(6) ?
C7 H7a . . .961(4) ?
C7 H7b . . .954(4) ?
O81 C81 . . 1.379(5) ?
O81 H81 . . .75(4) ?
C81 C82 . . 1.386(6) ?
C81 C86 . . 1.389(6) ?
C82 C83 . . 1.388(6) ?
C82 C9 . . 1.521(6) ?
C83 C84 . . 1.385(6) ?
C83 H83 . . .969(4) ?
C84 C841 . . 1.530(6) ?
C84 C85 . . 1.379(6) ?
C841 C842 . . 1.540(7) ?
C841 C843 . . 1.524(7) ?
C841 C844 . . 1.544(7) ?
C842 H842a . . .941(5) ?
C842 H842b . . .959(6) ?
C842 H842c . . .961(6) ?
C843 H843a . . .960(5) ?
C843 H843b . . .943(5) ?
C843 H843c . . .962(6) ?
C844 H844a . . .945(5) ?
C844 H844b . . .958(6) ?
C844 H844c . . .957(5) ?
C85 C86 . . 1.407(6) ?
C85 H85 . . .973(4) ?
C86 C8 . . 1.495(6) ?
C8 H8a . . .966(4) ?
C8 H8b . . .956(4) ?
O91 C91 . . 1.374(5) ?
O91 H91 . . .72(5) ?
C91 C92 . . 1.399(6) ?
C91 C96 . . 1.380(6) ?
C92 C93 . . 1.388(6) ?
C93 C94 . . 1.387(6) ?
C93 H93 . . .967(4) ?
C94 C941 . . 1.528(6) ?
C94 C95 . . 1.391(6) ?
C941 C942 . . 1.538(8) ?
C941 C943 . . 1.523(8) ?
C941 C944 . . 1.534(8) ?
C942 H942a . . .961(6) ?
C942 H942b . . .959(7) ?
C942 H942c . . .953(7) ?
C943 H943a . . .945(6) ?
C943 H943b . . .947(7) ?
C943 H943c . . .964(8) ?
C944 H944a . . .952(5) ?
C944 H944b . . .956(6) ?
C944 H944c . . .953(5) ?
C95 C96 . . 1.392(6) ?
C95 H95 . . .966(4) ?
C96 C9 . . 1.528(6) ?
C9 H9a . . .950(4) ?
C9 H9b . . .957(4) ?
O10 S10 . . 1.529(3) ?
O10 S10' . . 1.567(9) ?
S10 S10' . . 1.407(9) ?
S10 C101 . . 1.749(6) ?
S10 C102 . . 1.774(5) ?
S10 H101'a . . 1.5786(12) ?
S10 H102'a . . 1.6872(13) ?
S10' C101 . . 1.584(11) ?
S10' C102 . . 1.849(11) ?
S10' H101b . . 1.409(9) ?
C101 H101a . . .957(5) ?
C101 H101b . . .951(5) ?
C101 H101c . . .962(5) ?
C101 H101'a . . .958(6) ?
C101 H101'b . . .948(5) ?
C101 H101'c . . .958(5) ?
C102 H102a . . .958(5) ?
C102 H102b . . .952(5) ?
C102 H102c . . .953(5) ?
C102 H102'a . . .955(5) ?
C102 H102'b . . .945(5) ?
C102 H102'c . . .951(5) ?
O20 S20 . . 1.578(4) ?
O20 S20' . . 1.521(4) ?
S20 S20' . . 1.245(3) ?
S20 C201 . . 1.784(6) ?
S20 C202 . . 1.603(7) ?
S20 H202'b . . 1.5721(18) ?
S20' C201 . . 1.594(6) ?
S20' C202 . . 1.730(7) ?
S20' H201b . . 1.522(3) ?
S20' H202a . . 1.667(3) ?
C201 H201a . . .956(6) ?
C201 H201b . . .961(6) ?
C201 H201c . . .954(6) ?
C201 H201'a . . .945(5) ?
C201 H201'b . . .955(6) ?
C201 H201'c . . .953(6) ?
C202 H202a . . .989(7) ?
C202 H202b . . .951(7) ?
C202 H202c . . .965(6) ?
C202 H202'a . . .974(7) ?
C202 H202'b . . .931(7) ?
C202 H202'c . . .965(6) ?
O30 C30 . . 1.216(8) ?
C30 C301 . . 1.447(10) ?
C30 C302 . . 1.495(12) ?
C301 H301a . . .947(7) ?
C301 H301b . . .966(7) ?
C301 H301c . . .964(7) ?
C302 H302a . . .990(11) ?
C302 H302b . . .932(10) ?
C302 H302c . . .969(11) ?
O40 C40 . . 1.291(16) ?
C40 C401 . . 1.41(2) ?
C40 C402 . . 1.58(2) ?
C401 H401a . . .953(18) ?
C401 H401b . . .91(2) ?
C401 H401c . . .976(18) ?
C402 H402a . . .98(2) ?
C402 H402b . . .96(2) ?
C402 H402c . . .95(2) ?
O50 C50 . . 1.111(14) ?
O50 C501 . . 2.116(15) ?
C50 C501 . . 1.438(16) ?
C50 C502 . . 1.396(17) ?
C501 H501a . . .916(14) ?
C501 H501b . . 1.003(15) ?
C501 H501c . . .976(12) ?
C502 H502a . . .924(17) ?
C502 H502b . . .949(13) ?
C502 H502c . . .999(17) ?
O60 C60 . . 1.168(7) ?
C60 C601 . . 1.527(15) ?
C60 C602 . . 1.477(13) ?
C601 H601a . . .915(15) ?
C601 H601b . . .928(13) ?
C601 H601c . . .990(12) ?
C602 H602a . . .989(10) ?
C602 H602b . . .925(11) ?
C602 H602c . . .945(10) ?
O70 C70 . . 1.212(7) ?
C70 C701 . . 1.477(7) ?
C70 C702 . . 1.473(8) ?
C701 H701a . . .951(5) ?
C701 H701b . . .953(5) ?
C701 H701c . . .960(5) ?
C702 H702a . . .959(6) ?
C702 H702b . . .967(6) ?
C702 H702c . . .954(6) ?
O80 C80 . . 1.224(11) ?
C80 C801 . . 1.543(15) ?
C80 C802 . . 1.430(14) ?
C801 H801a . . .992(10) ?
C801 H801b . . .966(10) ?
C801 H801c . . .967(10) ?
C802 H802a . . .948(11) ?
C802 H802b . . .966(12) ?
C802 H802c . . .955(12) ?
O90 C90 . . 1.146(11) ?
O90 C90' . . 1.339(18) ?
C90 C901 . . 1.434(13) ?
C90 C902 . . 1.59(2) ?
C90 C90' . . 1.32(2) ?
C90 H901'a . . 1.384(9) ?
C901 C90' . . 1.43(2) ?
C901 H901a . . .934(12) ?
C901 H901b . . .962(11) ?
C901 H901c . . .977(10) ?
C901 H901'a . . .969(11) ?
C901 H901'b . . .935(11) ?
C901 H901'c . . .951(10) ?
C902 H902a . . .934(18) ?
C902 H902b . . .932(18) ?
C902 H902c . . .978(18) ?
C90' C902' . . 1.53(4) ?
C90' H901b . . 1.359(17) ?
C902' H902'a . . .90(3) ?
C902' H902'b . . 1.04(3) ?
C902' H902'c . . .84(3) ?
H101a H101'a . . .80988(13) ?
H101a H101'b . . .96075(15) ?
H101b H101'b . . .82591(16) ?
H101c H101'c . . .054789(10) ?
H102a H102'a . . .74953(14) ?
H102b H102'b . . .74296(11) ?
H102c H102'c . . .21920(3) ?
H201a H201'a . . .70124(9) ?
H201b H201'b . . .72193(14) ?
H201c H201'c . . .20599(4) ?
H202a H202'a . . .74727(9) ?
H202b H202'b . . .76906(13) ?
H901a H901'b . . .83145(17) ?
H901c H901'c . . .84322(17) ?

loop_
_geom_contact_atom_site_label_1
_geom_contact_atom_site_label_2
_geom_contact_distance
_geom_contact_site_symmetry_1
_geom_contact_site_symmetry_2
_geom_contact_publ_flag
Eu Eu 3.8223(7) . '3 675' ?
Eu C11 3.262(4) . . ?
Eu C21 3.180(4) . . ?
Eu C21 3.362(4) . '3 675' ?
Eu C31 3.299(4) . . ?
Eu S10 3.6659(14) . . ?
Eu S20 3.7144(19) . . ?
Eu H41 3.38(4) . . ?
O11 C12 2.398(5) . . ?
O11 C16 2.401(4) . . ?
O11 C1 2.862(5) . . ?
O11 C2 2.919(4) . . ?
O11 O91 2.638(4) . . ?
O11 O20 2.997(4) . . ?
O11 H1a 2.510(2) . . ?
O11 H2a 2.530(2) . . ?
O11 H91 1.92(5) . . ?
C11 C13 2.409(6) . . ?
C11 C14 2.829(6) . . ?
C11 C15 2.408(6) . . ?
C11 C1 2.533(5) . . ?
C11 C2 2.561(5) . . ?
C11 H1a 2.627(4) . . ?
C11 H2a 2.623(4) . . ?
C11 H91 2.68(5) . . ?
C12 C14 2.445(6) . . ?
C12 C15 2.760(5) . . ?
C12 C16 2.416(5) . . ?
C12 C26 2.537(5) . . ?
C12 H13 2.042(4) . . ?
C12 H2a 2.047(4) . . ?
C12 H2b 2.051(4) . . ?
C13 C141 2.563(6) . . ?
C13 C143 2.863(8) . . ?
C13 C15 2.344(6) . . ?
C13 C16 2.751(6) . . ?
C13 C2 2.516(6) . . ?
C13 H2b 2.651(4) . . ?
C14 C142 2.485(8) . . ?
C14 C143 2.535(7) . . ?
C14 C144 2.502(8) . . ?
C14 C16 2.422(6) . . ?
C14 H13 2.035(4) . . ?
C14 H142b 2.677(4) . . ?
C14 H142c 2.676(4) . . ?
C14 H144b 2.682(4) . . ?
C14 H144c 2.678(4) . . ?
C14 H15 2.020(4) . . ?
C141 C15 2.541(6) . . ?
C141 H142a 2.048(5) . . ?
C141 H142b 2.041(5) . . ?
C141 H142c 2.037(6) . . ?
C141 H143a 2.069(5) . . ?
C141 H143b 2.058(5) . . ?
C141 H143c 2.066(5) . . ?
C141 H144a 2.056(5) . . ?
C141 H144b 2.053(5) . . ?
C141 H144c 2.049(5) . . ?
C141 H15 2.669(5) . . ?
C142 C143 2.492(12) . . ?
C142 C144 2.445(11) . . ?
C142 C15 2.969(8) . . ?
C142 H143a 2.683(7) . . ?
C142 H144a 2.626(8) . . ?
C142 H144c 2.611(8) . . ?
C143 C144 2.426(10) . . ?
C143 H13 2.469(8) . . ?
C143 H142a 2.678(10) . . ?
C143 H144a 2.600(8) . . ?
C143 H144b 2.610(8) . . ?
C144 H142a 2.634(7) . . ?
C144 H142b 2.614(7) . . ?
C144 H143a 2.628(7) . . ?
C144 H143c 2.615(7) . . ?
C15 C1 2.500(6) . . ?
C15 H142b 2.689(4) . . ?
C15 H1b 2.617(4) . . ?
C15 H201'a 2.688(4) . . ?
C16 C92 2.467(6) . . ?
C16 H15 2.021(4) . . ?
C16 H1a 2.044(4) . . ?
C16 H1b 2.048(4) . . ?
C16 H201'a 2.676(4) . . ?
C1 O91 2.904(5) . . ?
C1 C91 2.544(6) . . ?
C1 C93 2.531(6) . . ?
C1 H15 2.632(4) . . ?
C1 H91 2.63(5) . . ?
C1 H93 2.679(4) . . ?
O21 O21 2.594(3) . '3 675' ?
O21 C22 2.391(4) . . ?
O21 C26 2.383(4) . . ?
O21 C2 2.869(4) . . ?
O21 C3 2.885(4) . . ?
O21 H2a 2.447(2) . . ?
O21 H3a 2.469(2) . . ?
C21 C23 2.408(5) . . ?
C21 C24 2.816(5) . . ?
C21 C25 2.394(5) . . ?
C21 C2 2.535(5) . . ?
C21 C3 2.563(5) . . ?
C21 H2a 2.588(4) . . ?
C21 H3a 2.617(4) . . ?
C22 C24 2.449(5) . . ?
C22 C25 2.783(5) . . ?
C22 C26 2.418(5) . . ?
C22 C36 2.498(5) . . ?
C22 H23 2.041(4) . . ?
C22 H3a 2.038(4) . . ?
C22 H3b 2.044(4) . . ?
C23 C241 2.537(6) . . ?
C23 C25 2.389(6) . . ?
C23 C26 2.769(5) . . ?
C23 C3 2.519(5) . . ?
C23 H3b 2.653(4) . . ?
C24 C242 2.477(7) . . ?
C24 C243 2.533(6) . . ?
C24 C244 2.479(7) . . ?
C24 C26 2.437(5) . . ?
C24 H23 2.044(4) . . ?
C24 H242b 2.666(4) . . ?
C24 H242c 2.665(4) . . ?
C24 H244b 2.674(4) . . ?
C24 H244c 2.672(4) . . ?
C24 H25 2.039(4) . . ?
C241 C25 2.572(6) . . ?
C241 H23 2.671(4) . . ?
C241 H242a 2.079(4) . . ?
C241 H242b 2.075(5) . . ?
C241 H242c 2.075(5) . . ?
C241 H243a 2.068(4) . . ?
C241 H243b 2.063(5) . . ?
C241 H243c 2.061(5) . . ?
C241 H244a 2.032(5) . . ?
C241 H244b 2.025(5) . . ?
C241 H244c 2.028(5) . . ?
C242 C243 2.416(9) . . ?
C242 C244 2.456(10) . . ?
C242 H243a 2.624(6) . . ?
C242 H243b 2.592(7) . . ?
C242 H244a 2.656(8) . . ?
C242 H244c 2.648(8) . . ?
C243 C244 2.448(9) . . ?
C243 C25 2.889(6) . . ?
C243 H242a 2.592(6) . . ?
C243 H242c 2.603(6) . . ?
C243 H244a 2.606(6) . . ?
C243 H244b 2.679(6) . . ?
C243 H25 2.498(5) . . ?
C244 H242a 2.659(7) . . ?
C244 H242b 2.672(7) . . ?
C244 H243a 2.637(6) . . ?
C244 H243c 2.691(8) . . ?
C25 C2 2.519(5) . . ?
C25 H2b 2.662(4) . . ?
C26 H25 2.039(4) . . ?
C26 H2a 2.053(4) . . ?
C26 H2b 2.063(4) . . ?
C2 H13 2.631(4) . . ?
C2 H25 2.660(4) . . ?
O31 C32 2.387(5) . . ?
O31 C36 2.406(4) . . ?
O31 C3 2.903(4) . . ?
O31 O41 2.591(4) . . ?
O31 C4 2.847(5) . . ?
O31 O20 2.977(4) . . ?
O31 H3a 2.540(2) . . ?
O31 H4b 2.472(3) . . ?
C31 C33 2.418(5) . . ?
C31 C34 2.832(6) . . ?
C31 C35 2.402(5) . . ?
C31 C3 2.536(5) . . ?
C31 C4 2.533(5) . . ?
C31 H3a 2.620(4) . . ?
C31 H41 2.43(4) . . ?
C31 H4b 2.612(4) . . ?
C32 C34 2.420(6) . . ?
C32 C35 2.741(5) . . ?
C32 C36 2.415(5) . . ?
C32 C46 2.481(5) . . ?
C32 H33 2.030(4) . . ?
C32 H4a 2.058(4) . . ?
C32 H4b 2.056(4) . . ?
C33 C341 2.558(6) . . ?
C33 C344 2.932(7) . . ?
C33 C35 2.362(6) . . ?
C33 C36 2.782(5) . . ?
C33 C4 2.501(6) . . ?
C33 H344b 2.675(4) . . ?
C33 H4a 2.637(4) . . ?
C34 C342 2.532(8) . . ?
C34 C343 2.465(6) . . ?
C34 C344 2.524(7) . . ?
C34 C36 2.456(6) . . ?
C34 H33 2.035(4) . . ?
C34 H343b 2.644(4) . . ?
C34 H343c 2.640(4) . . ?
C34 H35 2.035(4) . . ?
C341 C35 2.568(6) . . ?
C341 H342a 2.042(5) . . ?
C341 H342b 2.043(5) . . ?
C341 H342c 2.042(5) . . ?
C341 H343a 2.083(5) . . ?
C341 H343b 2.083(5) . . ?
C341 H343c 2.078(5) . . ?
C341 H344a 2.062(4) . . ?
C341 H344b 2.057(4) . . ?
C341 H344c 2.062(5) . . ?
C342 C343 2.465(9) . . ?
C342 C344 2.457(8) . . ?
C342 C35 2.917(8) . . ?
C342 H343a 2.668(6) . . ?
C342 H343b 2.697(7) . . ?
C342 H344a 2.628(6) . . ?
C342 H35 2.545(6) . . ?
C343 C344 2.479(8) . . ?
C343 H342a 2.670(6) . . ?
C343 H342c 2.631(6) . . ?
C343 H344a 2.693(6) . . ?
C343 H344b 2.626(5) . . ?
C344 H33 2.620(6) . . ?
C344 H342a 2.628(5) . . ?
C344 H342b 2.692(5) . . ?
C344 H343a 2.676(5) . . ?
C344 H343c 2.656(6) . . ?
C35 C3 2.497(6) . . ?
C35 H3b 2.613(4) . . ?
C36 H35 2.039(4) . . ?
C36 H3a 2.027(4) . . ?
C36 H3b 2.030(4) . . ?
C3 H23 2.657(4) . . ?
C3 H35 2.634(4) . . ?
O41 C42 2.361(5) . . ?
O41 C46 2.428(5) . . ?
O41 C4 2.924(5) . . ?
O41 O51 2.823(4) . . ?
O41 C5 2.805(5) . . ?
O41 H4b 2.680(3) . . ?
O41 H51 2.09(4) . . ?
O41 H5a 2.395(3) . . ?
C41 C43 2.392(6) . . ?
C41 C44 2.814(6) . . ?
C41 C45 2.392(6) . . ?
C41 C4 2.529(5) . . ?
C41 C5 2.536(5) . . ?
C41 H41 1.99(4) . . ?
C41 H4b 2.688(4) . . ?
C41 H5a 2.598(4) . . ?
C42 C44 2.451(6) . . ?
C42 C45 2.779(5) . . ?
C42 C46 2.427(5) . . ?
C42 C56 2.504(5) . . ?
C42 H43 2.038(4) . . ?
C42 H5a 2.038(4) . . ?
C42 H5b 2.038(4) . . ?
C43 C441 2.522(6) . . ?
C43 C45 2.366(6) . . ?
C43 C46 2.762(6) . . ?
C43 C5 2.519(6) . . ?
C43 H5b 2.677(4) . . ?
C44 C442 2.461(7) . . ?
C44 C443 2.506(7) . . ?
C44 C444 2.499(8) . . ?
C44 C46 2.443(6) . . ?
C44 H43 2.026(4) . . ?
C44 H442b 2.665(4) . . ?
C44 H442c 2.661(4) . . ?
C44 H443b 2.698(4) . . ?
C44 H443c 2.698(4) . . ?
C44 H444b 2.678(4) . . ?
C44 H444c 2.683(4) . . ?
C44 H45 2.039(4) . . ?
C441 C45 2.561(6) . . ?
C441 H43 2.650(5) . . ?
C441 H442a 2.032(5) . . ?
C441 H442b 2.022(5) . . ?
C441 H442c 2.022(5) . . ?
C441 H443a 2.058(5) . . ?
C441 H443b 2.048(5) . . ?
C441 H443c 2.051(5) . . ?
C441 H444a 2.109(5) . . ?
C441 H444b 2.102(5) . . ?
C441 H444c 2.099(5) . . ?
C442 C443 2.472(10) . . ?
C442 C444 2.450(11) . . ?
C442 H443a 2.655(6) . . ?
C442 H444a 2.673(8) . . ?
C442 H444c 2.672(9) . . ?
C443 C444 2.448(11) . . ?
C443 C45 2.848(7) . . ?
C443 H442a 2.644(7) . . ?
C443 H444a 2.621(8) . . ?
C443 H444b 2.605(8) . . ?
C443 H45 2.458(6) . . ?
C444 H442a 2.673(8) . . ?
C444 H442b 2.644(8) . . ?
C444 H443a 2.638(7) . . ?
C444 H443c 2.587(8) . . ?
C45 C4 2.511(6) . . ?
C45 H4a 2.581(4) . . ?
C46 H41 2.64(4) . . ?
C46 H45 2.034(4) . . ?
C46 H4a 2.049(4) . . ?
C46 H4b 2.045(4) . . ?
C4 H33 2.629(4) . . ?
C4 H41 2.63(4) . . ?
C4 H45 2.650(4) . . ?
O51 C52 2.344(5) . . ?
O51 C56 2.427(5) . . ?
O51 C5 2.923(5) . . ?
O51 C6 2.759(5) . . ?
O51 H5a 2.686(3) . . ?
O51 H6a 2.436(3) . . ?
C51 C53 2.389(6) . . ?
C51 C54 2.809(6) . . ?
C51 C55 2.396(6) . . ?
C51 C5 2.533(6) . . ?
C51 C6 2.507(6) . . ?
C51 H51 1.75(4) . . ?
C51 H5a 2.677(4) . . ?
C51 H6a 2.619(4) . . ?
C52 C54 2.450(6) . . ?
C52 C55 2.777(6) . . ?
C52 C56 2.418(6) . . ?
C52 C65 2.845(5) . . ?
C52 C66 2.513(6) . . ?
C52 H53 2.045(4) . . ?
C52 H65 2.448(4) . . ?
C52 H6a 2.027(4) . . ?
C52 H6b 2.029(4) . . ?
C53 C541 2.581(6) . . ?
C53 C544 2.890(7) . . ?
C53 C55 2.373(6) . . ?
C53 C56 2.767(6) . . ?
C53 C6 2.517(6) . . ?
C53 H6b 2.614(4) . . ?
C54 C542 2.514(7) . . ?
C54 C543 2.498(7) . . ?
C54 C544 2.526(6) . . ?
C54 C56 2.443(6) . . ?
C54 H53 2.034(4) . . ?
C54 H543b 2.674(4) . . ?
C54 H543c 2.676(4) . . ?
C54 H55 2.038(4) . . ?
C541 C55 2.521(6) . . ?
C541 H542a 2.075(5) . . ?
C541 H542b 2.070(5) . . ?
C541 H542c 2.070(5) . . ?
C541 H543a 2.081(5) . . ?
C541 H543b 2.076(5) . . ?
C541 H543c 2.074(5) . . ?
C541 H544a 2.060(4) . . ?
C541 H544b 2.053(5) . . ?
C541 H544c 2.055(5) . . ?
C541 H55 2.646(4) . . ?
C542 C543 2.497(8) . . ?
C542 C544 2.487(8) . . ?
C542 H543a 2.687(6) . . ?
C542 H543b 2.690(6) . . ?
C542 H544a 2.655(6) . . ?
C542 H544c 2.691(6) . . ?
C543 C544 2.469(8) . . ?
C543 H542a 2.698(6) . . ?
C543 H542c 2.689(6) . . ?
C543 H544a 2.654(5) . . ?
C543 H544b 2.640(6) . . ?
C544 H53 2.504(6) . . ?
C544 H542a 2.655(6) . . ?
C544 H542b 2.695(6) . . ?
C544 H543a 2.655(6) . . ?
C544 H543c 2.666(5) . . ?
C55 C5 2.519(6) . . ?
C55 H5b 2.576(4) . . ?
C56 H51 2.38(4) . . ?
C56 H55 2.043(4) . . ?
C56 H5a 2.041(4) . . ?
C56 H5b 2.041(4) . . ?
C5 H43 2.659(4) . . ?
C5 H51 2.44(4) . . ?
C5 H55 2.660(4) . . ?
O61 C62 2.430(5) . . ?
O61 C66 2.335(5) . . ?
O61 C6 2.738(5) . . ?
O61 O71 2.799(4) . . ?
O61 C7 2.956(5) . . ?
O61 H6a 2.639(3) . . ?
O61 H6b 2.688(3) . . ?
C61 C63 2.387(6) . . ?
C61 C64 2.810(6) . . ?
C61 C65 2.396(6) . . ?
C61 C6 2.531(6) . . ?
C61 C7 2.533(6) . . ?
C61 H61 1.75(4) . . ?
C61 H7a 2.661(4) . . ?
C62 C64 2.443(6) . . ?
C62 C65 2.768(6) . . ?
C62 C66 2.432(6) . . ?
C62 C76 2.566(6) . . ?
C62 H61 2.43(4) . . ?
C62 H63 2.036(4) . . ?
C62 H7a 2.041(4) . . ?
C62 H7b 2.038(4) . . ?
C63 C641 2.571(6) . . ?
C63 C644 2.877(6) . . ?
C63 C65 2.367(5) . . ?
C63 C66 2.776(5) . . ?
C63 C7 2.513(6) . . ?
C63 H7b 2.565(4) . . ?
C64 C642 2.496(6) . . ?
C64 C643 2.498(6) . . ?
C64 C644 2.528(6) . . ?
C64 C66 2.442(6) . . ?
C64 H63 2.035(4) . . ?
C64 H642b 2.689(4) . . ?
C64 H642c 2.689(4) . . ?
C64 H643b 2.690(4) . . ?
C64 H643c 2.688(4) . . ?
C64 H65 2.031(4) . . ?
C641 C65 2.524(6) . . ?
C641 H642a 2.077(4) . . ?
C641 H642b 2.071(4) . . ?
C641 H642c 2.072(4) . . ?
C641 H643a 2.072(4) . . ?
C641 H643b 2.066(4) . . ?
C641 H643c 2.066(4) . . ?
C641 H644a 2.075(4) . . ?
C641 H644b 2.069(4) . . ?
C641 H644c 2.069(4) . . ?
C641 H65 2.648(4) . . ?
C642 C643 2.489(7) . . ?
C642 C644 2.476(7) . . ?
C642 C65 2.985(6) . . ?
C642 H643a 2.683(5) . . ?
C642 H643b 2.677(5) . . ?
C642 H644a 2.666(5) . . ?
C642 H644c 2.666(5) . . ?
C643 C644 2.495(7) . . ?
C643 H642a 2.683(5) . . ?
C643 H642c 2.678(5) . . ?
C643 H644a 2.677(5) . . ?
C643 H644b 2.693(5) . . ?
C644 H63 2.489(5) . . ?
C644 H642a 2.657(5) . . ?
C644 H642b 2.676(5) . . ?
C644 H643a 2.665(5) . . ?
C644 H643c 2.698(5) . . ?
C65 C6 2.529(6) . . ?
C66 H65 2.031(4) . . ?
C66 H6a 2.033(4) . . ?
C66 H6b 2.032(4) . . ?
C6 H53 2.669(4) . . ?
C6 H65 2.678(4) . . ?
O71 C72 2.433(5) . . ?
O71 C76 2.349(5) . . ?
O71 C7 2.783(5) . . ?
O71 C8 2.904(5) . . ?
O71 O90 2.753(5) . '1 565' ?
O71 H61 2.06(4) . . ?
O71 H7a 2.355(3) . . ?
C71 C73 2.381(6) . . ?
C71 C74 2.795(6) . . ?
C71 C75 2.387(6) . . ?
C71 C7 2.539(6) . . ?
C71 C8 2.525(6) . . ?
C71 H71 1.76(4) . . ?
C71 H7a 2.575(4) . . ?
C72 C74 2.433(6) . . ?
C72 C75 2.772(6) . . ?
C72 C76 2.421(6) . . ?
C72 C86 2.547(6) . . ?
C72 H71 2.52(4) . . ?
C72 H73 2.031(4) . . ?
C72 H8a 2.037(4) . . ?
C72 H8b 2.041(4) . . ?
C73 C741 2.552(7) . . ?
C73 C744 2.899(9) . . ?
C73 C75 2.383(6) . . ?
C73 C76 2.770(6) . . ?
C73 C86 2.882(6) . . ?
C73 C8 2.541(6) . . ?
C73 H744b 2.698(4) . . ?
C74 C742 2.483(8) . . ?
C74 C743 2.501(8) . . ?
C74 C744 2.540(10) . . ?
C74 C76 2.435(6) . . ?
C74 H73 2.038(4) . . ?
C74 H742b 2.683(5) . . ?
C74 H742c 2.682(5) . . ?
C74 H743b 2.693(4) . . ?
C74 H743c 2.694(4) . . ?
C74 H75 2.041(4) . . ?
C741 C75 2.564(7) . . ?
C741 H73 2.685(5) . . ?
C741 H742a 2.085(5) . . ?
C741 H742b 2.082(5) . . ?
C741 H742c 2.081(5) . . ?
C741 H743a 2.060(5) . . ?
C741 H743b 2.055(5) . . ?
C741 H743c 2.056(5) . . ?
C741 H744a 2.057(5) . . ?
C741 H744b 2.052(5) . . ?
C741 H744c 2.052(5) . . ?
C742 C743 2.458(10) . . ?
C742 C744 2.425(11) . . ?
C742 H743a 2.656(7) . . ?
C742 H743c 2.634(7) . . ?
C742 H744a 2.618(7) . . ?
C742 H744b 2.605(8) . . ?
C743 C744 2.479(10) . . ?
C743 C75 2.918(8) . . ?
C743 H742a 2.665(6) . . ?
C743 H742b 2.651(7) . . ?
C743 H744a 2.647(6) . . ?
C743 H744c 2.696(6) . . ?
C743 H75 2.610(7) . . ?
C744 H73 2.522(8) . . ?
C744 H742a 2.633(8) . . ?
C744 H742c 2.663(9) . . ?
C744 H743a 2.644(7) . . ?
C75 C7 2.520(6) . . ?
C75 H743c 2.662(4) . . ?
C75 H7b 2.630(4) . . ?
C76 H75 2.036(4) . . ?
C76 H7a 2.030(4) . . ?
C76 H7b 2.027(4) . . ?
C7 H61 2.55(4) . . ?
C7 H63 2.649(4) . . ?
C7 H75 2.663(4) . . ?
O81 C82 2.433(5) . . ?
O81 C86 2.352(5) . . ?
O81 C8 2.780(5) . . ?
O81 O91 2.804(4) . . ?
O81 C9 2.936(5) . . ?
O81 H8a 2.569(3) . . ?
O81 H9a 2.660(3) . . ?
O81 H101c 2.655(3) . . ?
O81 H101'c 2.669(3) . . ?
C81 C83 2.394(6) . . ?
C81 C84 2.806(6) . . ?
C81 C85 2.402(6) . . ?
C81 C8 2.516(6) . . ?
C81 C9 2.534(6) . . ?
C81 H73 2.659(4) . . ?
C81 H81 1.72(5) . . ?
C81 H8a 2.679(4) . . ?
C81 H9a 2.663(4) . . ?
C82 C84 2.430(6) . . ?
C82 C85 2.761(6) . . ?
C82 C86 2.409(6) . . ?
C82 C96 2.516(6) . . ?
C82 H81 2.37(5) . . ?
C82 H83 2.039(4) . . ?
C82 H9a 2.047(4) . . ?
C82 H9b 2.045(4) . . ?
C83 C841 2.523(6) . . ?
C83 C844 2.975(7) . . ?
C83 C85 2.361(6) . . ?
C83 C86 2.767(6) . . ?
C83 C9 2.513(6) . . ?
C83 H844b 2.685(4) . . ?
C83 H9b 2.580(4) . . ?
C84 C842 2.484(6) . . ?
C84 C843 2.535(7) . . ?
C84 C844 2.525(7) . . ?
C84 C86 2.441(6) . . ?
C84 H83 2.040(4) . . ?
C84 H842b 2.650(4) . . ?
C84 H842c 2.648(4) . . ?
C84 H85 2.041(4) . . ?
C841 C85 2.555(6) . . ?
C841 H83 2.660(4) . . ?
C841 H842a 2.077(4) . . ?
C841 H842b 2.064(5) . . ?
C841 H842c 2.070(5) . . ?
C841 H843a 2.066(4) . . ?
C841 H843b 2.061(5) . . ?
C841 H843c 2.053(5) . . ?
C841 H844a 2.078(5) . . ?
C841 H844b 2.071(5) . . ?
C841 H844c 2.073(5) . . ?
C842 C843 2.502(8) . . ?
C842 C844 2.510(8) . . ?
C842 H843a 2.690(6) . . ?
C842 H843c 2.663(6) . . ?
C842 H844b 2.679(6) . . ?
C843 C844 2.477(8) . . ?
C843 C85 2.885(7) . . ?
C843 H842a 2.687(5) . . ?
C843 H842b 2.699(6) . . ?
C843 H844a 2.644(6) . . ?
C843 H844c 2.680(6) . . ?
C843 H85 2.510(5) . . ?
C844 H842a 2.699(5) . . ?
C844 H842c 2.699(5) . . ?
C844 H843a 2.648(6) . . ?
C844 H843b 2.683(6) . . ?
C85 C8 2.516(6) . . ?
C85 H8b 2.565(4) . . ?
C86 H73 2.496(4) . . ?
C86 H85 2.055(4) . . ?
C86 H8a 2.030(4) . . ?
C86 H8b 2.028(4) . . ?
C8 H71 2.65(4) . . ?
C8 H73 2.692(4) . . ?
C8 H85 2.656(4) . . ?
O91 C92 2.417(5) . . ?
O91 C96 2.364(5) . . ?
O91 C9 2.826(5) . . ?
O91 H1a 2.579(3) . . ?
O91 H81 2.08(5) . . ?
O91 H9a 2.426(3) . . ?
O91 H701b 2.628(3) . . ?
C91 C93 2.393(6) . . ?
C91 C94 2.808(6) . . ?
C91 C95 2.392(6) . . ?
C91 C9 2.535(6) . . ?
C91 H1a 2.660(4) . . ?
C91 H91 1.75(5) . . ?
C91 H9a 2.593(4) . . ?
C92 C94 2.439(6) . . ?
C92 C95 2.770(6) . . ?
C92 C96 2.412(6) . . ?
C92 H1a 2.059(4) . . ?
C92 H1b 2.059(4) . . ?
C92 H91 2.48(5) . . ?
C92 H93 2.043(4) . . ?
C93 C941 2.563(6) . . ?
C93 C944 2.881(7) . . ?
C93 C95 2.365(6) . . ?
C93 C96 2.757(6) . . ?
C93 H1b 2.640(4) . . ?
C94 C942 2.512(8) . . ?
C94 C943 2.491(7) . . ?
C94 C944 2.533(7) . . ?
C94 C96 2.437(6) . . ?
C94 H93 2.028(4) . . ?
C94 H943b 2.668(4) . . ?
C94 H943c 2.662(4) . . ?
C94 H95 2.043(4) . . ?
C941 C95 2.533(6) . . ?
C941 H942a 2.083(5) . . ?
C941 H942b 2.078(5) . . ?
C941 H942c 2.081(5) . . ?
C941 H943a 2.050(4) . . ?
C941 H943b 2.049(5) . . ?
C941 H943c 2.054(5) . . ?
C941 H944a 2.066(5) . . ?
C941 H944b 2.069(5) . . ?
C941 H944c 2.061(5) . . ?
C941 H95 2.673(5) . . ?
C942 C943 2.514(10) . . ?
C942 C944 2.460(9) . . ?
C942 C95 2.971(8) . . ?
C942 H943a 2.698(6) . . ?
C942 H944a 2.639(6) . . ?
C942 H944c 2.623(6) . . ?
C943 C944 2.488(8) . . ?
C943 H944a 2.660(6) . . ?
C943 H944b 2.688(7) . . ?
C944 H93 2.486(5) . . ?
C944 H942a 2.634(6) . . ?
C944 H942b 2.646(6) . . ?
C944 H943a 2.640(5) . . ?
C944 H943c 2.685(6) . . ?
C95 C9 2.523(6) . . ?
C95 H9b 2.644(4) . . ?
C96 H95 2.041(4) . . ?
C96 H9a 2.046(4) . . ?
C96 H9b 2.048(4) . . ?
C9 H81 2.48(5) . . ?
C9 H83 2.644(4) . . ?
C9 H95 2.652(4) . . ?
O10 C101 2.602(6) . . ?
O10 C102 2.609(5) . . ?
O10 H102'a 2.473(3) . . ?
S10 H101a 2.2517(12) . . ?
S10 H101b 2.2513(13) . . ?
S10 H101c 2.2752(13) . . ?
S10 H102a 2.3081(13) . . ?
S10 H102b 2.3076(13) . . ?
S10 H102c 2.2809(13) . . ?
S10 H101'b 2.5548(13) . . ?
S10 H101'c 2.2433(13) . . ?
S10 H102'b 2.5922(13) . . ?
S10 H102'c 2.1892(13) . . ?
S10' H101a 2.370(9) . . ?
S10' H101c 2.153(9) . . ?
S10' H102a 2.570(9) . . ?
S10' H102b 1.709(9) . . ?
S10' H102c 2.505(9) . . ?
S10' H101'a 2.112(9) . . ?
S10' H101'b 2.095(9) . . ?
S10' H101'c 2.114(9) . . ?
S10' H102'a 2.307(9) . . ?
S10' H102'b 2.293(10) . . ?
S10' H102'c 2.356(9) . . ?
C101 C102 2.677(7) . . ?
C101 H102'c 2.653(5) . . ?
C102 H101b 2.660(5) . . ?
C102 H101'a 2.594(5) . . ?
O20 C201 2.589(6) . . ?
O20 C202 2.585(7) . . ?
O20 H201b 2.679(3) . . ?
O20 H201'a 2.530(3) . . ?
O20 H202'b 2.553(3) . . ?
S20 H201a 2.3008(18) . . ?
S20 H201b 2.3057(18) . . ?
S20 H201c 2.3022(18) . . ?
S20 H202a 2.1868(18) . . ?
S20 H202b 2.1837(18) . . ?
S20 H202c 2.1549(18) . . ?
S20 H201'a 1.7358(18) . . ?
S20 H201'b 2.6025(18) . . ?
S20 H201'c 2.2109(18) . . ?
S20 H202'a 2.4384(18) . . ?
S20 H202'c 2.1549(18) . . ?
S20' H201a 2.302(3) . . ?
S20' H201c 2.260(3) . . ?
S20' H202b 2.493(3) . . ?
S20' H202c 2.337(3) . . ?
S20' H201'a 2.069(3) . . ?
S20' H201'b 2.072(3) . . ?
S20' H201'c 2.126(3) . . ?
S20' H202'a 2.225(3) . . ?
S20' H202'b 2.219(3) . . ?
S20' H202'c 2.337(3) . . ?
C201 C202 2.685(9) . . ?
C202 H201'c 2.658(7) . . ?
O30 C301 2.350(9) . . ?
O30 C302 2.330(11) . . ?
O30 H301a 2.486(6) . . ?
O30 H302c 2.488(5) . . ?
O30 H402a 2.693(5) . '3 775' ?
C30 H301a 2.005(7) . . ?
C30 H301b 2.019(7) . . ?
C30 H301c 1.999(7) . . ?
C30 H302a 2.063(7) . . ?
C30 H302b 2.068(6) . . ?
C30 H302c 2.055(7) . . ?
C301 C302 2.526(13) . . ?
C301 H302b 2.640(7) . . ?
O40 C401 2.308(17) . . ?
O40 C402 2.48(2) . . ?
O40 H644b 2.691(8) . . ?
O40 H401b 2.279(9) . . ?
C40 H401a 1.919(15) . . ?
C40 H401b 1.882(16) . . ?
C40 H401c 1.950(14) . . ?
C40 H402a 2.158(15) . . ?
C40 H402b 2.157(17) . . ?
C40 H402c 2.131(14) . . ?
C401 C402 2.64(3) . . ?
O50 C502 2.240(18) . . ?
O50 H201a 2.617(10) . . ?
O50 H501a 2.176(11) . . ?
O50 H501b 2.493(12) . . ?
O50 H502a 2.482(13) . . ?
O50 H502c 2.631(12) . . ?
C50 H501a 1.924(10) . . ?
C50 H501b 1.936(12) . . ?
C50 H501c 2.036(8) . . ?
C50 H502a 1.949(11) . . ?
C50 H502b 1.958(10) . . ?
C50 H502c 1.947(9) . . ?
C501 C502 2.44(2) . . ?
C501 H502b 2.556(14) . . ?
C502 H501c 2.618(14) . . ?
O60 C601 2.349(13) . . ?
O60 C602 2.342(11) . . ?
O60 H444a 2.652(4) . '3 775' ?
O60 H201c 2.550(4) . . ?
O60 H202c 2.488(4) . . ?
O60 H201'c 2.485(4) . . ?
O60 H202'c 2.488(4) . . ?
O60 H601b 2.429(4) . . ?
O60 H602b 2.513(4) . . ?
C60 H601a 2.028(7) . . ?
C60 H601b 2.028(8) . . ?
C60 H601c 2.039(7) . . ?
C60 H602a 2.023(7) . . ?
C60 H602b 2.015(8) . . ?
C60 H602c 2.003(7) . . ?
C601 C602 2.533(18) . . ?
C601 H602a 2.604(13) . . ?
C602 H601a 2.686(11) . . ?
O70 C701 2.345(7) . . ?
O70 C702 2.344(8) . . ?
O70 H701c 2.451(5) . . ?
O70 H702b 2.451(5) . . ?
C70 H701a 1.999(5) . . ?
C70 H701b 1.996(5) . . ?
C70 H701c 2.024(5) . . ?
C70 H702a 2.031(5) . . ?
C70 H702b 2.028(5) . . ?
C70 H702c 2.026(5) . . ?
C701 C702 2.520(8) . . ?
C702 H701a 2.677(6) . . ?
O80 C801 2.349(12) . . ?
O80 C802 2.363(13) . . ?
O80 O01 2.47(2) . 2 ?
O80 H801a 2.444(6) . . ?
O80 H802a 2.567(6) . . ?
O80 H902a 2.603(6) . '1 565' ?
O80 H901'b 2.543(6) . '1 565' ?
C80 O01 2.88(2) . 2 ?
C80 H801a 2.118(10) . . ?
C80 H801b 2.135(10) . . ?
C80 H801c 2.129(10) . . ?
C80 H802a 1.975(9) . . ?
C80 H802b 2.026(9) . . ?
C80 H802c 1.968(10) . . ?
C801 C802 2.556(15) . . ?
C801 H802b 2.635(10) . . ?
C802 O01 2.89(3) . 2 ?
O90 C901 2.316(10) . . ?
O90 C902 2.330(18) . . ?
O90 C902' 2.51(3) . . ?
O90 H71 2.17(4) . '1 545' ?
O90 H8b 2.653(4) . '1 545' ?
O90 H901b 2.499(4) . . ?
O90 H902b 2.390(5) . . ?
O90 H901'a 2.426(4) . . ?
O90 H901'b 2.540(4) . . ?
O90 H902'c 2.563(5) . . ?
C90 C902' 2.72(4) . . ?
C90 H901a 1.974(9) . . ?
C90 H901b 1.964(10) . . ?
C90 H901c 1.993(9) . . ?
C90 H902a 2.064(12) . . ?
C90 H902b 2.062(11) . . ?
C90 H902c 2.118(12) . . ?
C90 H901'b 1.638(9) . . ?
C90 H901'c 2.346(9) . . ?
C901 C902 2.58(2) . . ?
C901 C902' 2.48(4) . . ?
C901 H902c 2.660(13) . . ?
C901 H902'a 2.453(13) . . ?
C901 H902'b 2.641(14) . . ?
C902 C90' 2.91(2) . . ?
C902 H901a 2.592(18) . . ?
C902 H901'a 2.031(17) . . ?
C902 H901'b 2.503(18) . . ?
C90' H901a 2.322(18) . . ?
C90' H901c 1.75(2) . . ?
C90' H901'a 1.935(18) . . ?
C90' H901'b 1.921(17) . . ?
C90' H901'c 1.968(18) . . ?
C90' H902'a 1.958(19) . . ?
C90' H902'b 1.949(17) . . ?
C90' H902'c 1.958(17) . . ?
C902' H143c 2.30(3) . . ?
C902' H901b 2.25(3) . . ?
C902' H901c 2.20(3) . . ?
C902' H901'c 2.46(3) . . ?
O01 H302a 2.54(2) . '3 675' ?
O01 H802a 2.20(2) . '2 545' ?
H13 H143b 2.3379(4) . . ?
H13 H143c 2.1430(3) . . ?
H13 H25 2.3725(5) . . ?
H142a H142b 1.5514(3) . . ?
H142a H142c 1.5511(2) . . ?
H142b H142c 1.5512(3) . . ?
H142b H15 2.1620(4) . . ?
H143a H143b 1.5512(2) . . ?
H143a H143c 1.5516(2) . . ?
H143b H143c 1.5513(2) . . ?
H143c H902'a 1.9888(4) . . ?
H143c H902'c 2.2374(3) . . ?
H144a H144b 1.5512(2) . . ?
H144a H144c 1.5513(3) . . ?
H144b H144c 1.5513(2) . . ?
H1a H1b 1.55127(19) . . ?
H1a H91 2.26(5) . . ?
H23 H244c 2.2734(4) . . ?
H242a H242b 1.5514(3) . . ?
H242a H242c 1.5513(2) . . ?
H242a H902'c 2.2244(5) . '3 665' ?
H242b H242c 1.5513(2) . . ?
H242b H8a 2.3395(4) . '3 675' ?
H243a H243b 1.5514(2) . . ?
H243a H243c 1.5513(2) . . ?
H243b H243c 1.5516(3) . . ?
H243b H25 2.2695(4) . . ?
H243c H25 2.2672(4) . . ?
H244a H244b 1.5514(2) . . ?
H244a H244c 1.5514(3) . . ?
H244a H53 2.3749(4) . '1 545' ?
H244b H244c 1.5514(3) . . ?
H2a H2b 1.5513(3) . . ?
H33 H344b 2.0800(3) . . ?
H342a H342b 1.5513(2) . . ?
H342a H342c 1.5512(3) . . ?
H342b H342c 1.5515(2) . . ?
H342c H35 2.0939(3) . . ?
H343a H343b 1.5512(3) . . ?
H343a H343c 1.5514(2) . . ?
H343b H343c 1.5515(2) . . ?
H344a H344b 1.5511(2) . . ?
H344a H344c 1.5514(3) . . ?
H344b H344c 1.5506(3) . . ?
H3a H3b 1.5516(2) . . ?
H3b H81 2.36(4) . '3 675' ?
H41 H4b 2.28(4) . . ?
H43 H442b 2.3208(3) . . ?
H43 H444c 2.3464(4) . . ?
H442a H442b 1.5512(3) . . ?
H442a H442c 1.5511(2) . . ?
H442b H442c 1.5512(3) . . ?
H443a H443b 1.5512(2) . . ?
H443a H443c 1.5515(2) . . ?
H443b H443c 1.5515(2) . . ?
H443b H45 2.1737(4) . . ?
H443c H444b 2.3637(5) . . ?
H443c H45 2.2784(4) . . ?
H444a H444b 1.5514(2) . . ?
H444a H444c 1.5513(3) . . ?
H444b H444c 1.5515(3) . . ?
H45 H4a 2.3715(3) . . ?
H4a H4b 1.5512(3) . . ?
H51 H5a 2.09(4) . . ?
H53 H544b 2.2466(3) . . ?
H53 H544c 2.3180(3) . . ?
H542a H542b 1.5512(3) . . ?
H542a H542c 1.5513(3) . . ?
H542b H542c 1.5511(2) . . ?
H542c H55 2.2459(3) . . ?
H543a H543b 1.5511(3) . . ?
H543a H543c 1.5515(2) . . ?
H543b H543c 1.5515(2) . . ?
H543b H55 2.3822(4) . . ?
H544a H544b 1.5511(2) . . ?
H544a H544c 1.5513(3) . . ?
H544b H544c 1.5513(2) . . ?
H55 H5b 2.3751(4) . . ?
H5a H5b 1.5512(2) . . ?
H5b H844a 2.3634(4) . '4 574' ?
H61 H7a 2.21(4) . . ?
H63 H644b 2.1570(3) . . ?
H63 H644c 2.3771(5) . . ?
H63 H7b 2.3700(3) . . ?
H642a H642b 1.5512(2) . . ?
H642a H642c 1.5514(3) . . ?
H642b H642c 1.5510(2) . . ?
H642c H65 2.1981(5) . . ?
H643a H643b 1.5513(3) . . ?
H643a H643c 1.5515(3) . . ?
H643b H643c 1.5513(3) . . ?
H644a H644b 1.5514(2) . . ?
H644a H644c 1.5513(2) . . ?
H644b H644c 1.5515(3) . . ?
H6a H6b 1.5515(3) . . ?
H73 H744b 2.0781(3) . . ?
H742a H742b 1.5514(2) . . ?
H742a H742c 1.5513(2) . . ?
H742b H742c 1.5513(3) . . ?
H743a H743b 1.5512(3) . . ?
H743a H743c 1.5514(2) . . ?
H743b H743c 1.5510(2) . . ?
H743c H75 2.0695(3) . . ?
H744a H744b 1.5513(2) . . ?
H744a H744c 1.5513(3) . . ?
H744b H744c 1.5515(2) . . ?
H7a H7b 1.5515(2) . . ?
H81 H9a 2.12(4) . . ?
H83 H844b 2.1287(3) . . ?
H83 H9b 2.3764(4) . . ?
H842a H842b 1.5515(2) . . ?
H842a H842c 1.5517(2) . . ?
H842b H842c 1.5515(2) . . ?
H843a H843b 1.5512(3) . . ?
H843a H843c 1.5510(2) . . ?
H843b H843c 1.5512(3) . . ?
H843c H85 2.1468(4) . . ?
H844a H844b 1.5514(2) . . ?
H844a H844c 1.5514(3) . . ?
H844b H844c 1.5514(3) . . ?
H844c H802c 2.2541(3) . . ?
H85 H8b 2.3525(3) . . ?
H8a H8b 1.5514(2) . . ?
H93 H944b 2.0893(4) . . ?
H942a H942b 1.5511(3) . . ?
H942a H942c 1.5514(2) . . ?
H942b H942c 1.5514(3) . . ?
H942c H95 2.1696(3) . . ?
H943a H943b 1.5513(2) . . ?
H943a H943c 1.5513(2) . . ?
H943b H943c 1.5514(3) . . ?
H944a H944b 1.5514(2) . . ?
H944a H944c 1.5514(3) . . ?
H944b H944c 1.5513(2) . . ?
H9a H9b 1.5513(2) . . ?
H101a H101b 1.5513(2) . . ?
H101a H101c 1.5725(2) . . ?
H101a H101'c 1.5990(2) . . ?
H101b H101c 1.5550(3) . . ?
H101b H101'a 1.8109(3) . . ?
H101b H101'c 1.5450(3) . . ?
H101c H101'a 1.54526(19) . . ?
H101c H101'b 1.5453(2) . . ?
H102a H102b 1.5514(3) . . ?
H102a H102c 1.5240(3) . . ?
H102a H102'b 1.0234(2) . . ?
H102a H102'c 1.6447(2) . . ?
H102b H102c 1.5469(3) . . ?
H102b H102'a 1.8080(3) . . ?
H102b H102'c 1.4827(3) . . ?
H102c H102'a 1.5175(2) . . ?
H102c H102'b 1.5177(3) . . ?
H101'a H101'b 1.5514(3) . . ?
H101'a H101'c 1.55337(19) . . ?
H101'b H101'c 1.5635(2) . . ?
H102'a H102'b 1.5512(2) . . ?
H102'a H102'c 1.5976(2) . . ?
H102'b H102'c 1.5598(3) . . ?
H201a H201b 1.5513(2) . . ?
H201a H201c 1.5497(2) . . ?
H201a H201'b 1.05857(16) . . ?
H201a H201'c 1.6596(2) . . ?
H201b H201c 1.5511(3) . . ?
H201b H201'a 1.7990(3) . . ?
H201b H201'c 1.4937(3) . . ?
H201c H201'a 1.5197(2) . . ?
H201c H201'b 1.5197(3) . . ?
H202a H202b 1.5515(3) . . ?
H202a H202c 1.5202(3) . . ?
H202a H202'b 1.8306(3) . . ?
H202a H202'c 1.5202(3) . . ?
H202b H202c 1.5463(2) . . ?
H202b H202'a 1.00116(17) . . ?
H202b H202'c 1.5463(2) . . ?
H202c H202'a 1.5386(2) . . ?
H202c H202'b 1.5388(3) . . ?
H201'a H201'b 1.5513(3) . . ?
H201'a H201'c 1.5949(2) . . ?
H201'b H201'c 1.5592(3) . . ?
H202'a H202'b 1.5515(2) . . ?
H202'a H202'c 1.5386(2) . . ?
H202'b H202'c 1.5388(3) . . ?
H301a H301b 1.5514(2) . . ?
H301a H301c 1.5366(2) . . ?
H301b H301c 1.5490(3) . . ?
H301c H701c 2.3886(5) . '3 675' ?
H302a H302b 1.5512(2) . . ?
H302a H302c 1.5484(3) . . ?
H302b H302c 1.5336(2) . . ?
H401a H401b 1.5511(2) . . ?
H401a H401c 1.5575(2) . . ?
H401b H401c 1.5856(2) . . ?
H402a H402b 1.5514(2) . . ?
H402a H402c 1.5462(3) . . ?
H402b H402c 1.5188(2) . . ?
H501a H501b 1.5513(3) . . ?
H501a H501c 1.6274(2) . . ?
H501b H501c 1.5660(2) . . ?
H501c H502b 2.3594(3) . . ?
H502a H502b 1.5514(3) . . ?
H502a H502c 1.5503(3) . . ?
H502b H502c 1.5464(2) . . ?
H601a H601b 1.5512(2) . . ?
H601a H601c 1.5523(3) . . ?
H601b H601c 1.5517(3) . . ?
H602a H602b 1.5513(3) . . ?
H602a H602c 1.5437(2) . . ?
H602b H602c 1.5501(2) . . ?
H701a H701b 1.5515(2) . . ?
H701a H701c 1.5555(2) . . ?
H701b H701c 1.5755(3) . . ?
H702a H702b 1.5513(3) . . ?
H702a H702c 1.5481(2) . . ?
H702b H702c 1.5507(2) . . ?
H801a H801b 1.5513(3) . . ?
H801a H801c 1.5510(3) . . ?
H801b H801c 1.5487(2) . . ?
H802a H802b 1.5515(2) . . ?
H802a H802c 1.5472(2) . . ?
H802b H802c 1.5262(2) . . ?
H901a H901b 1.5513(3) . . ?
H901a H901c 1.5547(2) . . ?
H901a H901'a 1.2042(2) . . ?
H901a H901'c 1.2993(2) . . ?
H901b H901c 1.5705(2) . . ?
H901b H901'a 1.9256(2) . . ?
H901b H901'b 1.1797(2) . . ?
H901b H901'c 1.1340(2) . . ?
H901b H902'b 2.0745(4) . . ?
H901c H901'a 1.08849(17) . . ?
H901c H901'b 1.8849(3) . . ?
H901c H902'a 1.8290(3) . . ?
H902a H902b 1.5513(3) . . ?
H902a H902c 1.5584(3) . . ?
H902b H902c 1.5903(2) . . ?
H902c H901'a 1.8679(3) . . ?
H901'a H901'b 1.5514(2) . . ?
H901'a H901'c 1.5592(2) . . ?
H901'b H901'c 1.5949(2) . . ?
H901'c H902'a 2.2509(3) . . ?
H901'c H902'b 2.3904(4) . . ?
H902'a H902'b 1.5515(2) . . ?
H902'a H902'c 1.5607(3) . . ?
H902'b H902'c 1.5530(3) . . ?

loop_
_geom_hbond_atom_site_label_D
_geom_hbond_atom_site_label_H
_geom_hbond_atom_site_label_A
_geom_hbond_site_symmetry_D
_geom_hbond_site_symmetry_H
_geom_hbond_site_symmetry_A
_geom_hbond_distance_DH
_geom_hbond_distance_HA
_geom_hbond_distance_DA
_geom_hbond_angle_DHA
_geom_hbond_publ_flag
? ? ? ? ? ? ? ? ? ? ?

loop_
_geom_torsion_atom_site_label_1
_geom_torsion_atom_site_label_2
_geom_torsion_atom_site_label_3
_geom_torsion_atom_site_label_4
_geom_torsion_site_symmetry_1
_geom_torsion_site_symmetry_2
_geom_torsion_site_symmetry_3
_geom_torsion_site_symmetry_4
_geom_torsion
_geom_torsion_publ_flag
? ? ? ? ? ? ? ? ? ?
